data_7206039
loop_
_publ_author_name
'Kojima, Takahiro'
'Kumaki, Daisuke'
'Nishida, Jun-ichi'
'Tokito, Shizuo'
'Yamashita, Yoshiro'

_publ_section_title
;
 Organic field-effect transistors based on novel organic semiconductors
 containing diazaboroles
;
_journal_issue 18
_journal_name_full 'Journal of Materials Chemistry'
_journal_page_first 6607
_journal_paper_doi 10.1039/c1jm00002k
_journal_volume 21
_journal_year 2011
_chemical_formula_moiety 'C24 H20 B2 N4 '
_chemical_formula_sum 'C24 H20 B2 N4'
_chemical_formula_weight 386.07
_space_group_IT_number 2
_symmetry_cell_setting triclinic
_symmetry_Int_Tables_number 2
_symmetry_space_group_name_Hall '-P 1'
_symmetry_space_group_name_H-M 'P -1'
_cell_angle_alpha 78.680(2)
_cell_angle_beta 78.5522(18)
_cell_angle_gamma 75.835(2)
_cell_formula_units_Z 4
_cell_length_a 9.3960(7)
_cell_length_b 9.7337(7)
_cell_length_c 22.0591(15)
_cell_measurement_reflns_used 10202
_cell_measurement_temperature 93.1
_cell_measurement_theta_max 27.5
_cell_measurement_theta_min 3.1
_cell_volume 1893.9(2)
_computing_cell_refinement PROCESS-AUTO
_computing_data_collection PROCESS-AUTO
_computing_data_reduction CrystalStructure
_computing_publication_material 'CrystalStructure 3.8'
_computing_structure_refinement SHELXL
_computing_structure_solution SIR2004
_diffrn_detector_area_resol_mean 10.00
_diffrn_measured_fraction_theta_full 0.991
_diffrn_measured_fraction_theta_max 0.991
_diffrn_measurement_device_type 'Rigaku RAXIS-RAPID'
_diffrn_measurement_method \w
_diffrn_radiation_type 'Mo K\a'
_diffrn_radiation_wavelength 0.71075
_diffrn_reflns_av_R_equivalents 0.075
_diffrn_reflns_limit_h_max 11
_diffrn_reflns_limit_h_min -12
_diffrn_reflns_limit_k_max 12
_diffrn_reflns_limit_k_min -12
_diffrn_reflns_limit_l_max 28
_diffrn_reflns_limit_l_min -28
_diffrn_reflns_number 18727
_diffrn_reflns_theta_full 27.48
_diffrn_reflns_theta_max 27.48
_exptl_absorpt_coefficient_mu 0.080
_exptl_absorpt_correction_type none
_exptl_crystal_colour colorless
_exptl_crystal_density_diffrn 1.354
_exptl_crystal_density_method 'not measured'
_exptl_crystal_description block
_exptl_crystal_F_000 808.00
_exptl_crystal_size_max 0.25
_exptl_crystal_size_mid 0.25
_exptl_crystal_size_min 0.12
_refine_diff_density_max 0.39
_refine_diff_density_min -0.35
_refine_ls_extinction_method none
_refine_ls_goodness_of_fit_ref 0.999
_refine_ls_hydrogen_treatment refall
_refine_ls_number_parameters 542
_refine_ls_number_reflns 8630
_refine_ls_R_factor_gt 0.0685
_refine_ls_shift/su_max 0.0010
_refine_ls_structure_factor_coef Fsqd
_refine_ls_weighting_details 'w = 1/[\s^2^(Fo^2^)+(0.0888P)^2^+0.0000P] where P=(Fo^2^+2Fc^2^)/3'
_refine_ls_weighting_scheme calc
_refine_ls_wR_factor_ref 0.2080
_reflns_number_gt 3856
_reflns_number_total 8630
_reflns_threshold_expression F^2^>2.0\s(F^2^)
_cod_data_source_file c1jm00002k.txt
_cod_data_source_block '_Compound_2'
_cod_original_formula_sum 'C24 H20 B2 N4 '
_cod_database_code 7206039

loop_
_symmetry_equiv_pos_site_id
_symmetry_equiv_pos_as_xyz
1 +X,+Y,+Z
2 -X,-Y,-Z

loop_
_atom_site_label
_atom_site_type_symbol
_atom_site_fract_x
_atom_site_fract_y
_atom_site_fract_z
_atom_site_U_iso_or_equiv
_atom_site_adp_type
_atom_site_occupancy
_atom_site_symmetry_multiplicity
_atom_site_calc_flag
_atom_site_refinement_flags
_atom_site_disorder_assembly
_atom_site_disorder_group
N(1) N 0.1779(2) 1.0228(3) 0.29648(11) 0.0276(6) Uani 1.00 1 d . . .
N(2) N 0.4273(2) 0.9764(3) 0.26385(12) 0.0282(6) Uani 1.00 1 d . . .
N(3) N 0.3122(2) 0.5083(3) 0.66205(12) 0.0272(6) Uani 1.00 1 d . . .
N(4) N 0.0669(2) 0.5803(3) 0.69817(11) 0.0270(6) Uani 1.00 1 d . . .
N(5) N 0.1589(2) 1.0164(3) 0.79576(12) 0.0292(6) Uani 1.00 1 d . . .
N(6) N 0.2583(2) 0.8183(3) 0.75001(12) 0.0261(6) Uani 1.00 1 d . . .
N(7) N 0.3080(2) 0.5216(3) 1.16239(12) 0.0288(6) Uani 1.00 1 d . . .
N(8) N 0.2244(2) 0.7267(3) 1.20569(12) 0.0285(6) Uani 1.00 1 d . . .
C(1) C 0.2787(3) 0.8026(3) 0.44805(14) 0.0240(7) Uani 1.00 1 d . . .
C(2) C 0.1847(3) 0.8855(3) 0.40604(14) 0.0260(7) Uani 1.00 1 d . . .
C(3) C 0.2455(3) 0.9370(3) 0.34593(14) 0.0256(7) Uani 1.00 1 d . . .
C(4) C 0.3998(3) 0.9079(3) 0.32566(14) 0.0251(7) Uani 1.00 1 d . . .
C(5) C 0.4934(3) 0.8238(3) 0.36587(15) 0.0265(7) Uani 1.00 1 d . . .
C(6) C 0.4321(3) 0.7742(3) 0.42643(15) 0.0295(7) Uani 1.00 1 d . . .
C(7) C 0.2643(3) 1.1435(3) 0.17978(14) 0.0263(7) Uani 1.00 1 d . . .
C(8) C 0.1208(3) 1.2191(3) 0.16868(14) 0.0275(7) Uani 1.00 1 d . . .
C(9) C 0.0936(3) 1.2929(3) 0.11036(15) 0.0287(7) Uani 1.00 1 d . . .
C(10) C 0.2105(3) 1.2949(3) 0.06066(15) 0.0319(7) Uani 1.00 1 d . . .
C(11) C 0.3548(3) 1.2240(3) 0.07036(15) 0.0309(7) Uani 1.00 1 d . . .
C(12) C 0.3806(3) 1.1510(3) 0.12891(15) 0.0292(7) Uani 1.00 1 d . . .
C(13) C 0.2170(3) 0.7475(3) 0.51405(14) 0.0259(7) Uani 1.00 1 d . . .
C(14) C 0.3072(3) 0.6473(3) 0.55307(14) 0.0267(7) Uani 1.00 1 d . . .
C(15) C 0.2469(3) 0.6023(3) 0.61377(14) 0.0262(7) Uani 1.00 1 d . . .
C(16) C 0.0946(3) 0.6487(3) 0.63703(14) 0.0249(7) Uani 1.00 1 d . . .
C(17) C 0.0047(3) 0.7464(3) 0.59905(14) 0.0274(7) Uani 1.00 1 d . . .
C(18) C 0.0675(3) 0.7957(3) 0.53847(14) 0.0277(7) Uani 1.00 1 d . . .
C(19) C 0.2256(3) 0.3945(3) 0.78001(14) 0.0259(7) Uani 1.00 1 d . . .
C(20) C 0.3688(3) 0.3186(3) 0.79083(15) 0.0285(7) Uani 1.00 1 d . . .
C(21) C 0.3950(3) 0.2398(3) 0.84889(14) 0.0291(7) Uani 1.00 1 d . . .
C(22) C 0.2765(3) 0.2332(3) 0.89752(15) 0.0315(7) Uani 1.00 1 d . . .
C(23) C 0.1336(3) 0.3050(3) 0.88805(14) 0.0301(7) Uani 1.00 1 d . . .
C(24) C 0.1090(3) 0.3832(3) 0.83023(14) 0.0285(7) Uani 1.00 1 d . . .
C(25) C 0.2485(3) 0.7720(3) 0.94356(14) 0.0249(7) Uani 1.00 1 d . . .
C(26) C 0.1921(3) 0.8994(3) 0.90593(14) 0.0263(7) Uani 1.00 1 d . . .
C(27) C 0.2040(3) 0.9033(3) 0.84236(15) 0.0270(7) Uani 1.00 1 d . . .
C(28) C 0.2662(3) 0.7799(3) 0.81403(14) 0.0238(7) Uani 1.00 1 d . . .
C(29) C 0.3220(3) 0.6533(3) 0.85034(15) 0.0278(7) Uani 1.00 1 d . . .
C(30) C 0.3145(3) 0.6504(3) 0.91396(14) 0.0263(7) Uani 1.00 1 d . . .
C(31) C 0.1721(3) 1.0591(3) 0.67177(15) 0.0270(7) Uani 1.00 1 d . . .
C(32) C 0.1058(3) 1.2054(3) 0.66712(14) 0.0272(7) Uani 1.00 1 d . . .
C(33) C 0.1010(3) 1.2946(4) 0.60951(14) 0.0299(7) Uani 1.00 1 d . . .
C(34) C 0.1656(3) 1.2374(3) 0.55500(15) 0.0307(7) Uani 1.00 1 d . . .
C(35) C 0.2302(3) 1.0917(4) 0.55762(15) 0.0297(7) Uani 1.00 1 d . . .
C(36) C 0.2323(3) 1.0044(3) 0.61570(14) 0.0276(7) Uani 1.00 1 d . . .
C(37) C 0.2404(3) 0.7664(3) 1.01190(14) 0.0254(7) Uani 1.00 1 d . . .
C(38) C 0.2835(3) 0.6363(3) 1.05129(15) 0.0278(7) Uani 1.00 1 d . . .
C(39) C 0.2738(3) 0.6346(3) 1.11462(14) 0.0243(7) Uani 1.00 1 d . . .
C(40) C 0.2212(3) 0.7622(3) 1.14142(14) 0.0246(7) Uani 1.00 1 d . . .
C(41) C 0.1781(3) 0.8907(3) 1.10393(15) 0.0290(7) Uani 1.00 1 d . . .
C(42) C 0.1881(3) 0.8918(3) 1.03998(15) 0.0289(7) Uani 1.00 1 d . . .
C(43) C 0.3114(3) 0.4853(3) 1.28555(14) 0.0258(7) Uani 1.00 1 d . . .
C(44) C 0.3789(3) 0.3387(3) 1.29012(15) 0.0276(7) Uani 1.00 1 d . . .
C(45) C 0.4081(3) 0.2562(3) 1.34667(14) 0.0280(7) Uani 1.00 1 d . . .
C(46) C 0.3718(3) 0.3188(3) 1.40065(15) 0.0290(7) Uani 1.00 1 d . . .
C(47) C 0.3055(3) 0.4640(3) 1.39786(15) 0.0281(7) Uani 1.00 1 d . . .
C(48) C 0.2767(3) 0.5462(3) 1.34080(14) 0.0279(7) Uani 1.00 1 d . . .
B(1) B 0.2893(3) 1.0529(4) 0.24391(17) 0.0250(8) Uani 1.00 1 d . . .
B(2) B 0.2018(4) 0.4885(4) 0.71635(17) 0.0268(8) Uani 1.00 1 d . . .
B(3) B 0.1932(4) 0.9672(4) 0.73622(17) 0.0278(8) Uani 1.00 1 d . . .
B(4) B 0.2822(3) 0.5754(4) 1.22069(17) 0.0261(8) Uani 1.00 1 d . . .
H(1) H 0.0814 1.0538 0.2974 0.033 Uiso 1.00 1 c R . .
H(2) H 0.5156 0.9730 0.2408 0.034 Uiso 1.00 1 c R . .
H(3) H 0.4072 0.4672 0.6595 0.033 Uiso 1.00 1 c R . .
H(4) H -0.0205 0.5914 0.7223 0.032 Uiso 1.00 1 c R . .
H(5) H 0.1158 1.1046 0.8020 0.035 Uiso 1.00 1 c R . .
H(6) H 0.2890 0.7592 0.7223 0.031 Uiso 1.00 1 c R . .
H(7) H 0.3405 0.4309 1.1577 0.035 Uiso 1.00 1 c R . .
H(8) H 0.1955 0.7874 1.2327 0.034 Uiso 1.00 1 c R . .
H(9) H 0.0801 0.9062 0.4188 0.031 Uiso 1.00 1 c R . .
H(10) H 0.5977 0.8003 0.3524 0.032 Uiso 1.00 1 c R . .
H(11) H 0.4970 0.7186 0.4544 0.035 Uiso 1.00 1 c R . .
H(12) H 0.0402 1.2192 0.2024 0.033 Uiso 1.00 1 c R . .
H(13) H -0.0043 1.3421 0.1043 0.034 Uiso 1.00 1 c R . .
H(14) H 0.1926 1.3440 0.0203 0.038 Uiso 1.00 1 c R . .
H(15) H 0.4352 1.2261 0.0367 0.037 Uiso 1.00 1 c R . .
H(16) H 0.4793 1.1048 0.1349 0.035 Uiso 1.00 1 c R . .
H(17) H 0.4087 0.6110 0.5378 0.032 Uiso 1.00 1 c R . .
H(18) H -0.0978 0.7794 0.6138 0.033 Uiso 1.00 1 c R . .
H(19) H 0.0062 0.8651 0.5126 0.033 Uiso 1.00 1 c R . .
H(20) H 0.4500 0.3214 0.7575 0.034 Uiso 1.00 1 c R . .
H(21) H 0.4929 0.1909 0.8552 0.035 Uiso 1.00 1 c R . .
H(22) H 0.2932 0.1795 0.9373 0.038 Uiso 1.00 1 c R . .
H(23) H 0.0527 0.3004 0.9214 0.036 Uiso 1.00 1 c R . .
H(24) H 0.0104 0.4306 0.8243 0.034 Uiso 1.00 1 c R . .
H(25) H 0.1455 0.9832 0.9242 0.032 Uiso 1.00 1 c R . .
H(26) H 0.3651 0.5691 0.8320 0.033 Uiso 1.00 1 c R . .
H(27) H 0.3551 0.5633 0.9386 0.032 Uiso 1.00 1 c R . .
H(28) H 0.0628 1.2451 0.7043 0.033 Uiso 1.00 1 c R . .
H(29) H 0.0542 1.3933 0.6075 0.036 Uiso 1.00 1 c R . .
H(30) H 0.1658 1.2981 0.5156 0.037 Uiso 1.00 1 c R . .
H(31) H 0.2722 1.0524 0.5202 0.036 Uiso 1.00 1 c R . .
H(32) H 0.2757 0.9050 0.6174 0.033 Uiso 1.00 1 c R . .
H(33) H 0.3192 0.5496 1.0342 0.033 Uiso 1.00 1 c R . .
H(34) H 0.1421 0.9770 1.1213 0.035 Uiso 1.00 1 c R . .
H(35) H 0.1585 0.9807 1.0141 0.035 Uiso 1.00 1 c R . .
H(36) H 0.4052 0.2951 1.2534 0.033 Uiso 1.00 1 c R . .
H(37) H 0.4530 0.1571 1.3486 0.034 Uiso 1.00 1 c R . .
H(38) H 0.3920 0.2625 1.4396 0.035 Uiso 1.00 1 c R . .
H(39) H 0.2802 0.5067 1.4348 0.034 Uiso 1.00 1 c R . .
H(40) H 0.2326 0.6454 1.3391 0.033 Uiso 1.00 1 c R . .

loop_
_atom_site_aniso_label
_atom_site_aniso_U_11
_atom_site_aniso_U_22
_atom_site_aniso_U_33
_atom_site_aniso_U_12
_atom_site_aniso_U_13
_atom_site_aniso_U_23
N(1) 0.0230(13) 0.0295(17) 0.0283(14) -0.0042(12) -0.0093(10) 0.0038(13)
N(2) 0.0215(13) 0.0307(17) 0.0313(15) -0.0075(12) -0.0020(10) -0.0023(13)
N(3) 0.0224(13) 0.0248(16) 0.0322(15) -0.0012(12) -0.0084(10) -0.0002(13)
N(4) 0.0236(14) 0.0319(17) 0.0244(14) -0.0072(12) -0.0014(10) -0.0027(13)
N(5) 0.0334(15) 0.0227(16) 0.0297(15) -0.0048(12) -0.0073(11) 0.0012(13)
N(6) 0.0259(14) 0.0286(16) 0.0237(14) -0.0053(12) -0.0045(10) -0.0042(12)
N(7) 0.0326(15) 0.0227(16) 0.0299(15) -0.0019(12) -0.0084(11) -0.0029(13)
N(8) 0.0285(14) 0.0278(17) 0.0287(15) -0.0049(12) -0.0054(11) -0.0041(13)
C(1) 0.0242(16) 0.0251(19) 0.0231(16) -0.0067(14) -0.0030(12) -0.0035(14)
C(2) 0.0205(15) 0.0252(19) 0.0310(17) -0.0015(13) -0.0071(12) -0.0024(15)
C(3) 0.0224(16) 0.0258(19) 0.0293(17) -0.0047(14) -0.0081(12) -0.0024(15)
C(4) 0.0269(16) 0.0264(19) 0.0222(16) -0.0081(14) -0.0025(12) -0.0028(15)
C(5) 0.0228(16) 0.0217(18) 0.0324(17) -0.0026(13) -0.0046(12) -0.0001(15)
C(6) 0.0239(16) 0.030(2) 0.0351(18) -0.0042(14) -0.0099(13) -0.0025(16)
C(7) 0.0279(17) 0.0242(18) 0.0282(17) -0.0085(14) -0.0034(13) -0.0050(15)
C(8) 0.0294(17) 0.0268(19) 0.0263(17) -0.0071(14) -0.0038(13) -0.0035(15)
C(9) 0.0269(17) 0.0265(19) 0.0337(18) -0.0054(14) -0.0083(13) -0.0037(16)
C(10) 0.040(2) 0.0268(19) 0.0299(17) -0.0090(16) -0.0081(14) -0.0014(15)
C(11) 0.0346(18) 0.0277(19) 0.0293(17) -0.0105(15) -0.0026(13) 0.0004(16)
C(12) 0.0253(17) 0.030(2) 0.0325(18) -0.0063(15) -0.0062(13) -0.0043(16)
C(13) 0.0252(16) 0.0238(19) 0.0298(17) -0.0068(14) -0.0078(12) -0.0016(15)
C(14) 0.0216(16) 0.0276(19) 0.0296(17) -0.0036(14) -0.0055(12) -0.0022(15)
C(15) 0.0242(16) 0.0262(19) 0.0290(17) -0.0046(14) -0.0114(12) 0.0001(15)
C(16) 0.0222(16) 0.0280(19) 0.0239(16) -0.0087(14) -0.0032(12) 0.0010(14)
C(17) 0.0229(16) 0.0307(19) 0.0279(17) -0.0047(14) -0.0057(12) -0.0021(15)
C(18) 0.0220(16) 0.031(2) 0.0299(17) -0.0038(14) -0.0087(12) -0.0014(15)
C(19) 0.0260(16) 0.0244(18) 0.0287(17) -0.0085(14) -0.0062(12) -0.0016(15)
C(20) 0.0262(17) 0.029(2) 0.0305(17) -0.0071(15) -0.0036(13) -0.0057(16)
C(21) 0.0281(17) 0.0280(19) 0.0310(18) -0.0079(15) -0.0091(13) 0.0026(15)
C(22) 0.0345(18) 0.032(2) 0.0291(17) -0.0103(16) -0.0070(14) -0.0004(16)
C(23) 0.0304(18) 0.034(2) 0.0243(17) -0.0082(15) -0.0013(13) -0.0006(16)
C(24) 0.0256(17) 0.030(2) 0.0311(18) -0.0071(14) -0.0081(13) -0.0036(16)
C(25) 0.0196(15) 0.0255(19) 0.0293(17) -0.0034(13) -0.0047(12) -0.0045(15)
C(26) 0.0248(16) 0.0223(18) 0.0312(18) -0.0049(14) -0.0066(13) -0.0005(15)
C(27) 0.0217(16) 0.0268(19) 0.0315(18) -0.0060(14) -0.0086(12) 0.0037(15)
C(28) 0.0215(15) 0.0249(18) 0.0237(16) -0.0019(13) -0.0060(11) -0.0019(14)
C(29) 0.0243(16) 0.0265(19) 0.0333(18) -0.0046(14) -0.0066(13) -0.0056(16)
C(30) 0.0263(16) 0.0247(19) 0.0269(17) -0.0042(14) -0.0075(12) 0.0001(15)
C(31) 0.0205(16) 0.030(2) 0.0306(17) -0.0065(14) -0.0052(12) -0.0026(16)
C(32) 0.0265(16) 0.031(2) 0.0245(16) -0.0075(15) -0.0060(12) -0.0011(15)
C(33) 0.0216(16) 0.033(2) 0.0343(18) -0.0063(14) -0.0039(13) -0.0029(16)
C(34) 0.0281(17) 0.033(2) 0.0314(18) -0.0115(15) -0.0046(13) 0.0013(16)
C(35) 0.0283(17) 0.037(2) 0.0245(17) -0.0088(15) -0.0041(13) -0.0045(16)
C(36) 0.0230(16) 0.0295(19) 0.0316(17) -0.0067(14) -0.0056(12) -0.0051(16)
C(37) 0.0221(16) 0.0221(19) 0.0312(18) -0.0066(14) -0.0035(12) -0.0005(15)
C(38) 0.0288(17) 0.0229(18) 0.0302(18) -0.0012(14) -0.0083(13) -0.0025(15)
C(39) 0.0232(16) 0.0171(17) 0.0293(17) -0.0020(13) -0.0085(12) 0.0061(14)
C(40) 0.0198(15) 0.0263(19) 0.0278(17) -0.0041(13) -0.0066(12) -0.0024(15)
C(41) 0.0277(17) 0.0253(19) 0.0324(18) -0.0040(14) -0.0077(13) 0.0006(15)
C(42) 0.0282(17) 0.0254(19) 0.0315(18) -0.0050(14) -0.0080(13) 0.0018(15)
C(43) 0.0218(16) 0.0276(19) 0.0278(17) -0.0057(14) -0.0058(12) -0.0015(15)
C(44) 0.0249(16) 0.031(2) 0.0252(17) -0.0033(14) -0.0055(12) -0.0025(15)
C(45) 0.0243(16) 0.031(2) 0.0268(17) -0.0060(14) -0.0040(12) -0.0006(15)
C(46) 0.0273(17) 0.031(2) 0.0277(17) -0.0089(15) -0.0059(13) 0.0009(15)
C(47) 0.0305(17) 0.029(2) 0.0246(16) -0.0073(15) -0.0072(13) -0.0003(15)
C(48) 0.0273(17) 0.0275(19) 0.0299(17) -0.0045(14) -0.0078(13) -0.0053(15)
B(1) 0.0218(17) 0.023(2) 0.0302(19) -0.0040(15) -0.0064(14) -0.0031(17)
B(2) 0.0222(18) 0.025(2) 0.033(2) -0.0056(15) -0.0071(14) -0.0013(17)
B(3) 0.0232(18) 0.032(2) 0.030(2) -0.0098(17) -0.0069(14) -0.0013(18)
B(4) 0.0207(18) 0.028(2) 0.0289(19) -0.0056(16) -0.0075(14) 0.0008(17)

loop_
_atom_type_symbol
_atom_type_description
_atom_type_scat_dispersion_real
_atom_type_scat_dispersion_imag
_atom_type_scat_source
C C 0.003 0.002
;
International Tables for Crystallography
(1992, Vol. C, Tables 4.2.6.8 and 6.1.1.4)
;
H H 0.000 0.000
;
International Tables for Crystallography
(1992, Vol. C, Table 6.1.1.4)
;
N N 0.006 0.003
;
International Tables for Crystallography
(1992, Vol. C, Tables 4.2.6.8 and 6.1.1.4)
;
B B 0.001 0.001
;
International Tables for Crystallography
(1992, Vol. C, Tables 4.2.6.8 and 6.1.1.4)
;

loop_
_geom_angle_atom_site_label_1
_geom_angle_atom_site_label_2
_geom_angle_atom_site_label_3
_geom_angle
_geom_angle_publ_flag
_geom_angle_site_symmetry_1
_geom_angle_site_symmetry_2
_geom_angle_site_symmetry_3
C(3) N(1) B(1) 109.8(2) yes . . .
C(4) N(2) B(1) 109.5(2) yes . . .
C(15) N(3) B(2) 110.1(2) yes . . .
C(16) N(4) B(2) 110.1(2) yes . . .
C(27) N(5) B(3) 109.9(2) yes . . .
C(28) N(6) B(3) 110.1(2) yes . . .
C(39) N(7) B(4) 109.6(2) yes . . .
C(40) N(8) B(4) 109.3(2) yes . . .
C(2) C(1) C(6) 117.7(2) yes . . .
C(2) C(1) C(13) 121.1(2) yes . . .
C(6) C(1) C(13) 121.2(2) yes . . .
C(1) C(2) C(3) 119.6(2) yes . . .
N(1) C(3) C(2) 130.7(2) yes . . .
N(1) C(3) C(4) 107.8(2) yes . . .
C(2) C(3) C(4) 121.5(2) yes . . .
N(2) C(4) C(3) 108.3(2) yes . . .
N(2) C(4) C(5) 132.1(2) yes . . .
C(3) C(4) C(5) 119.6(2) yes . . .
C(4) C(5) C(6) 118.7(2) yes . . .
C(1) C(6) C(5) 122.8(2) yes . . .
C(8) C(7) C(12) 116.6(2) yes . . .
C(8) C(7) B(1) 121.0(2) yes . . .
C(12) C(7) B(1) 122.3(2) yes . . .
C(7) C(8) C(9) 122.2(2) yes . . .
C(8) C(9) C(10) 119.6(2) yes . . .
C(9) C(10) C(11) 119.7(2) yes . . .
C(10) C(11) C(12) 120.1(2) yes . . .
C(7) C(12) C(11) 121.7(2) yes . . .
C(1) C(13) C(14) 121.1(2) yes . . .
C(1) C(13) C(18) 120.7(2) yes . . .
C(14) C(13) C(18) 118.1(2) yes . . .
C(13) C(14) C(15) 119.2(2) yes . . .
N(3) C(15) C(14) 130.6(2) yes . . .
N(3) C(15) C(16) 107.5(2) yes . . .
C(14) C(15) C(16) 121.9(2) yes . . .
N(4) C(16) C(15) 108.2(2) yes . . .
N(4) C(16) C(17) 132.4(2) yes . . .
C(15) C(16) C(17) 119.4(2) yes . . .
C(16) C(17) C(18) 118.5(2) yes . . .
C(13) C(18) C(17) 122.8(2) yes . . .
C(20) C(19) C(24) 116.7(2) yes . . .
C(20) C(19) B(2) 120.7(2) yes . . .
C(24) C(19) B(2) 122.6(2) yes . . .
C(19) C(20) C(21) 122.0(2) yes . . .
C(20) C(21) C(22) 119.3(2) yes . . .
C(21) C(22) C(23) 120.1(2) yes . . .
C(22) C(23) C(24) 120.1(2) yes . . .
C(19) C(24) C(23) 121.8(2) yes . . .
C(26) C(25) C(30) 117.5(2) yes . . .
C(26) C(25) C(37) 120.8(2) yes . . .
C(30) C(25) C(37) 121.7(2) yes . . .
C(25) C(26) C(27) 119.9(3) yes . . .
N(5) C(27) C(26) 130.4(3) yes . . .
N(5) C(27) C(28) 107.9(2) yes . . .
C(26) C(27) C(28) 121.7(2) yes . . .
N(6) C(28) C(27) 107.6(2) yes . . .
N(6) C(28) C(29) 133.2(3) yes . . .
C(27) C(28) C(29) 119.2(2) yes . . .
C(28) C(29) C(30) 119.2(3) yes . . .
C(25) C(30) C(29) 122.4(2) yes . . .
C(32) C(31) C(36) 117.2(2) yes . . .
C(32) C(31) B(3) 120.6(3) yes . . .
C(36) C(31) B(3) 121.8(2) yes . . .
C(31) C(32) C(33) 121.9(3) yes . . .
C(32) C(33) C(34) 119.2(3) yes . . .
C(33) C(34) C(35) 120.6(2) yes . . .
C(34) C(35) C(36) 119.2(3) yes . . .
C(31) C(36) C(35) 121.9(3) yes . . .
C(25) C(37) C(38) 121.4(3) yes . . .
C(25) C(37) C(42) 121.2(2) yes . . .
C(38) C(37) C(42) 117.4(2) yes . . .
C(37) C(38) C(39) 120.1(3) yes . . .
N(7) C(39) C(38) 130.7(3) yes . . .
N(7) C(39) C(40) 108.0(2) yes . . .
C(38) C(39) C(40) 121.3(2) yes . . .
N(8) C(40) C(39) 108.1(2) yes . . .
N(8) C(40) C(41) 132.2(3) yes . . .
C(39) C(40) C(41) 119.8(2) yes . . .
C(40) C(41) C(42) 118.7(3) yes . . .
C(37) C(42) C(41) 122.9(2) yes . . .
C(44) C(43) C(48) 117.3(2) yes . . .
C(44) C(43) B(4) 120.3(3) yes . . .
C(48) C(43) B(4) 122.4(3) yes . . .
C(43) C(44) C(45) 121.7(3) yes . . .
C(44) C(45) C(46) 119.8(3) yes . . .
C(45) C(46) C(47) 120.1(2) yes . . .
C(46) C(47) C(48) 119.8(3) yes . . .
C(43) C(48) C(47) 121.3(3) yes . . .
N(1) B(1) N(2) 104.6(2) yes . . .
N(1) B(1) C(7) 127.3(2) yes . . .
N(2) B(1) C(7) 128.1(2) yes . . .
N(3) B(2) N(4) 104.0(2) yes . . .
N(3) B(2) C(19) 127.4(2) yes . . .
N(4) B(2) C(19) 128.5(2) yes . . .
N(5) B(3) N(6) 104.4(2) yes . . .
N(5) B(3) C(31) 127.0(3) yes . . .
N(6) B(3) C(31) 128.5(3) yes . . .
N(7) B(4) N(8) 105.0(2) yes . . .
N(7) B(4) C(43) 126.3(3) yes . . .
N(8) B(4) C(43) 128.7(3) yes . . .
C(3) N(1) H(1) 125.1 no . . .
B(1) N(1) H(1) 125.1 no . . .
C(4) N(2) H(2) 125.3 no . . .
B(1) N(2) H(2) 125.3 no . . .
C(15) N(3) H(3) 124.9 no . . .
B(2) N(3) H(3) 124.9 no . . .
C(16) N(4) H(4) 125.0 no . . .
B(2) N(4) H(4) 125.0 no . . .
C(27) N(5) H(5) 125.1 no . . .
B(3) N(5) H(5) 125.1 no . . .
C(28) N(6) H(6) 124.9 no . . .
B(3) N(6) H(6) 124.9 no . . .
C(39) N(7) H(7) 125.2 no . . .
B(4) N(7) H(7) 125.2 no . . .
C(40) N(8) H(8) 125.4 no . . .
B(4) N(8) H(8) 125.4 no . . .
C(1) C(2) H(9) 120.2 no . . .
C(3) C(2) H(9) 120.2 no . . .
C(4) C(5) H(10) 120.6 no . . .
C(6) C(5) H(10) 120.7 no . . .
C(1) C(6) H(11) 118.6 no . . .
C(5) C(6) H(11) 118.6 no . . .
C(7) C(8) H(12) 118.9 no . . .
C(9) C(8) H(12) 118.9 no . . .
C(8) C(9) H(13) 120.2 no . . .
C(10) C(9) H(13) 120.2 no . . .
C(9) C(10) H(14) 120.2 no . . .
C(11) C(10) H(14) 120.2 no . . .
C(10) C(11) H(15) 119.9 no . . .
C(12) C(11) H(15) 119.9 no . . .
C(7) C(12) H(16) 119.1 no . . .
C(11) C(12) H(16) 119.2 no . . .
C(13) C(14) H(17) 120.4 no . . .
C(15) C(14) H(17) 120.4 no . . .
C(16) C(17) H(18) 120.8 no . . .
C(18) C(17) H(18) 120.8 no . . .
C(13) C(18) H(19) 118.6 no . . .
C(17) C(18) H(19) 118.6 no . . .
C(19) C(20) H(20) 119.0 no . . .
C(21) C(20) H(20) 119.0 no . . .
C(20) C(21) H(21) 120.3 no . . .
C(22) C(21) H(21) 120.3 no . . .
C(21) C(22) H(22) 120.0 no . . .
C(23) C(22) H(22) 120.0 no . . .
C(22) C(23) H(23) 120.0 no . . .
C(24) C(23) H(23) 120.0 no . . .
C(19) C(24) H(24) 119.1 no . . .
C(23) C(24) H(24) 119.1 no . . .
C(25) C(26) H(25) 120.0 no . . .
C(27) C(26) H(25) 120.0 no . . .
C(28) C(29) H(26) 120.4 no . . .
C(30) C(29) H(26) 120.4 no . . .
C(25) C(30) H(27) 118.8 no . . .
C(29) C(30) H(27) 118.8 no . . .
C(31) C(32) H(28) 119.0 no . . .
C(33) C(32) H(28) 119.0 no . . .
C(32) C(33) H(29) 120.4 no . . .
C(34) C(33) H(29) 120.4 no . . .
C(33) C(34) H(30) 119.7 no . . .
C(35) C(34) H(30) 119.7 no . . .
C(34) C(35) H(31) 120.4 no . . .
C(36) C(35) H(31) 120.4 no . . .
C(31) C(36) H(32) 119.1 no . . .
C(35) C(36) H(32) 119.1 no . . .
C(37) C(38) H(33) 120.0 no . . .
C(39) C(38) H(33) 120.0 no . . .
C(40) C(41) H(34) 120.7 no . . .
C(42) C(41) H(34) 120.7 no . . .
C(37) C(42) H(35) 118.6 no . . .
C(41) C(42) H(35) 118.6 no . . .
C(43) C(44) H(36) 119.1 no . . .
C(45) C(44) H(36) 119.1 no . . .
C(44) C(45) H(37) 120.1 no . . .
C(46) C(45) H(37) 120.1 no . . .
C(45) C(46) H(38) 120.0 no . . .
C(47) C(46) H(38) 120.0 no . . .
C(46) C(47) H(39) 120.1 no . . .
C(48) C(47) H(39) 120.1 no . . .
C(43) C(48) H(40) 119.4 no . . .
C(47) C(48) H(40) 119.4 no . . .

loop_
_geom_bond_atom_site_label_1
_geom_bond_atom_site_label_2
_geom_bond_distance
_geom_bond_publ_flag
_geom_bond_site_symmetry_1
_geom_bond_site_symmetry_2
N(1) C(3) 1.396(3) yes . .
N(1) B(1) 1.436(4) yes . .
N(2) C(4) 1.399(3) yes . .
N(2) B(1) 1.434(4) yes . .
N(3) C(15) 1.397(3) yes . .
N(3) B(2) 1.436(4) yes . .
N(4) C(16) 1.387(3) yes . .
N(4) B(2) 1.440(4) yes . .
N(5) C(27) 1.396(3) yes . .
N(5) B(3) 1.436(4) yes . .
N(6) C(28) 1.400(4) yes . .
N(6) B(3) 1.426(4) yes . .
N(7) C(39) 1.389(3) yes . .
N(7) B(4) 1.438(5) yes . .
N(8) C(40) 1.396(4) yes . .
N(8) B(4) 1.435(4) yes . .
C(1) C(2) 1.405(4) yes . .
C(1) C(6) 1.402(4) yes . .
C(1) C(13) 1.501(4) yes . .
C(2) C(3) 1.383(4) yes . .
C(3) C(4) 1.405(4) yes . .
C(4) C(5) 1.379(4) yes . .
C(5) C(6) 1.388(4) yes . .
C(7) C(8) 1.412(4) yes . .
C(7) C(12) 1.406(4) yes . .
C(7) B(1) 1.541(4) yes . .
C(8) C(9) 1.384(4) yes . .
C(9) C(10) 1.390(4) yes . .
C(10) C(11) 1.400(4) yes . .
C(11) C(12) 1.382(4) yes . .
C(13) C(14) 1.402(4) yes . .
C(13) C(18) 1.400(4) yes . .
C(14) C(15) 1.377(4) yes . .
C(15) C(16) 1.413(4) yes . .
C(16) C(17) 1.376(4) yes . .
C(17) C(18) 1.392(4) yes . .
C(19) C(20) 1.409(4) yes . .
C(19) C(24) 1.403(4) yes . .
C(19) B(2) 1.542(4) yes . .
C(20) C(21) 1.392(4) yes . .
C(21) C(22) 1.388(4) yes . .
C(22) C(23) 1.390(4) yes . .
C(23) C(24) 1.382(4) yes . .
C(25) C(26) 1.399(4) yes . .
C(25) C(30) 1.413(4) yes . .
C(25) C(37) 1.485(4) yes . .
C(26) C(27) 1.378(4) yes . .
C(27) C(28) 1.408(4) yes . .
C(28) C(29) 1.377(4) yes . .
C(29) C(30) 1.386(4) yes . .
C(31) C(32) 1.401(4) yes . .
C(31) C(36) 1.402(4) yes . .
C(31) B(3) 1.545(4) yes . .
C(32) C(33) 1.393(4) yes . .
C(33) C(34) 1.390(4) yes . .
C(34) C(35) 1.394(5) yes . .
C(35) C(36) 1.392(4) yes . .
C(37) C(38) 1.407(4) yes . .
C(37) C(42) 1.413(4) yes . .
C(38) C(39) 1.379(4) yes . .
C(39) C(40) 1.418(4) yes . .
C(40) C(41) 1.375(4) yes . .
C(41) C(42) 1.393(4) yes . .
C(43) C(44) 1.405(4) yes . .
C(43) C(48) 1.405(4) yes . .
C(43) B(4) 1.561(4) yes . .
C(44) C(45) 1.382(4) yes . .
C(45) C(46) 1.388(4) yes . .
C(46) C(47) 1.393(4) yes . .
C(47) C(48) 1.390(4) yes . .
N(1) H(1) 0.880 no . .
N(2) H(2) 0.880 no . .
N(3) H(3) 0.880 no . .
N(4) H(4) 0.880 no . .
N(5) H(5) 0.880 no . .
N(6) H(6) 0.880 no . .
N(7) H(7) 0.880 no . .
N(8) H(8) 0.880 no . .
C(2) H(9) 0.950 no . .
C(5) H(10) 0.950 no . .
C(6) H(11) 0.950 no . .
C(8) H(12) 0.950 no . .
C(9) H(13) 0.950 no . .
C(10) H(14) 0.950 no . .
C(11) H(15) 0.950 no . .
C(12) H(16) 0.950 no . .
C(14) H(17) 0.950 no . .
C(17) H(18) 0.950 no . .
C(18) H(19) 0.950 no . .
C(20) H(20) 0.950 no . .
C(21) H(21) 0.950 no . .
C(22) H(22) 0.950 no . .
C(23) H(23) 0.950 no . .
C(24) H(24) 0.950 no . .
C(26) H(25) 0.950 no . .
C(29) H(26) 0.950 no . .
C(30) H(27) 0.950 no . .
C(32) H(28) 0.950 no . .
C(33) H(29) 0.950 no . .
C(34) H(30) 0.950 no . .
C(35) H(31) 0.950 no . .
C(36) H(32) 0.950 no . .
C(38) H(33) 0.950 no . .
C(41) H(34) 0.950 no . .
C(42) H(35) 0.950 no . .
C(44) H(36) 0.950 no . .
C(45) H(37) 0.950 no . .
C(46) H(38) 0.950 no . .
C(47) H(39) 0.950 no . .
C(48) H(40) 0.950 no . .

loop_
_geom_contact_atom_site_label_1
_geom_contact_atom_site_label_2
_geom_contact_distance
_geom_contact_publ_flag
_geom_contact_site_symmetry_1
_geom_contact_site_symmetry_2
N(1) N(2) 2.270(3) ? . .
N(1) C(2) 2.526(3) ? . .
N(1) C(4) 2.263(4) ? . .
N(1) C(5) 3.565(4) ? . .
N(1) C(7) 2.668(3) ? . .
N(1) C(8) 3.142(3) ? . .
N(1) C(17) 3.447(4) ? . 2_576
N(1) C(31) 3.476(4) ? . 2_576
N(2) N(1) 2.270(3) ? . .
N(2) C(2) 3.588(3) ? . .
N(2) C(3) 2.273(3) ? . .
N(2) C(5) 2.539(3) ? . .
N(2) C(7) 2.675(3) ? . .
N(2) C(12) 3.180(4) ? . .
N(2) C(20) 3.334(4) ? . 2_666
N(2) C(21) 3.476(4) ? . 2_666
N(2) C(44) 3.591(4) ? . 1_564
N(2) C(45) 3.518(5) ? . 1_564
N(3) N(4) 2.267(3) ? . .
N(3) C(5) 3.408(4) ? . 2_666
N(3) C(14) 2.520(3) ? . .
N(3) C(16) 2.266(3) ? . .
N(3) C(17) 3.564(3) ? . .
N(3) C(19) 2.670(3) ? . .
N(3) C(20) 3.134(3) ? . .
N(4) N(3) 2.267(3) ? . .
N(4) C(14) 3.578(3) ? . .
N(4) C(15) 2.268(3) ? . .
N(4) C(17) 2.528(3) ? . .
N(4) C(19) 2.687(3) ? . .
N(4) C(24) 3.196(3) ? . .
N(5) N(6) 2.262(4) ? . .
N(5) C(26) 2.518(3) ? . .
N(5) C(28) 2.267(4) ? . .
N(5) C(29) 3.563(4) ? . .
N(5) C(31) 2.667(4) ? . .
N(5) C(32) 3.122(3) ? . .
N(5) C(41) 3.513(3) ? . 2_577
N(6) N(5) 2.262(4) ? . .
N(6) C(26) 3.580(4) ? . .
N(6) C(27) 2.267(4) ? . .
N(6) C(29) 2.549(4) ? . .
N(6) C(31) 2.677(4) ? . .
N(6) C(36) 3.175(3) ? . .
N(6) C(44) 3.394(3) ? . 2_667
N(6) C(45) 3.426(3) ? . 2_667
N(7) N(8) 2.280(4) ? . .
N(7) C(29) 3.459(3) ? . 2_667
N(7) C(38) 2.516(4) ? . .
N(7) C(40) 2.271(4) ? . .
N(7) C(41) 3.567(4) ? . .
N(7) C(43) 2.676(4) ? . .
N(7) C(44) 3.122(4) ? . .
N(8) N(7) 2.280(4) ? . .
N(8) C(38) 3.587(4) ? . .
N(8) C(39) 2.278(4) ? . .
N(8) C(41) 2.534(3) ? . .
N(8) C(43) 2.701(3) ? . .
N(8) C(48) 3.211(3) ? . .
C(1) C(3) 2.409(4) ? . .
C(1) C(4) 2.811(4) ? . .
C(1) C(5) 2.450(4) ? . .
C(1) C(14) 2.529(4) ? . .
C(1) C(18) 2.522(3) ? . .
C(2) N(1) 2.526(3) ? . .
C(2) N(2) 3.588(3) ? . .
C(2) C(4) 2.432(4) ? . .
C(2) C(5) 2.809(4) ? . .
C(2) C(6) 2.403(4) ? . .
C(2) C(13) 2.531(4) ? . .
C(2) C(17) 3.580(4) ? . 2_576
C(2) C(18) 2.950(4) ? . .
C(3) N(2) 2.273(3) ? . .
C(3) C(1) 2.409(4) ? . .
C(3) C(5) 2.407(4) ? . .
C(3) C(6) 2.741(4) ? . .
C(3) B(1) 2.317(4) ? . .
C(4) N(1) 2.263(4) ? . .
C(4) C(1) 2.811(4) ? . .
C(4) C(2) 2.432(4) ? . .
C(4) C(6) 2.380(4) ? . .
C(4) C(45) 3.533(5) ? . 1_564
C(4) B(1) 2.313(4) ? . .
C(5) N(1) 3.565(4) ? . .
C(5) N(2) 2.539(3) ? . .
C(5) N(3) 3.408(4) ? . 2_666
C(5) C(1) 2.450(4) ? . .
C(5) C(2) 2.809(4) ? . .
C(5) C(3) 2.407(4) ? . .
C(5) C(31) 3.495(4) ? . 2_676
C(5) C(36) 3.521(5) ? . 2_676
C(6) C(2) 2.403(4) ? . .
C(6) C(3) 2.741(4) ? . .
C(6) C(4) 2.380(4) ? . .
C(6) C(13) 2.530(4) ? . .
C(6) C(14) 2.960(4) ? . .
C(7) N(1) 2.668(3) ? . .
C(7) N(2) 2.675(3) ? . .
C(7) C(9) 2.448(4) ? . .
C(7) C(10) 2.824(4) ? . .
C(7) C(11) 2.436(4) ? . .
C(7) C(41) 3.555(5) ? . 1_554
C(8) N(1) 3.142(3) ? . .
C(8) C(10) 2.398(4) ? . .
C(8) C(11) 2.767(4) ? . .
C(8) C(12) 2.398(4) ? . .
C(8) C(28) 3.579(4) ? . 2_576
C(8) B(1) 2.571(4) ? . .
C(9) C(7) 2.448(4) ? . .
C(9) C(11) 2.412(4) ? . .
C(9) C(12) 2.781(4) ? . .
C(10) C(7) 2.824(4) ? . .
C(10) C(8) 2.398(4) ? . .
C(10) C(12) 2.411(4) ? . .
C(10) C(38) 3.514(5) ? . 1_564
C(11) C(7) 2.436(4) ? . .
C(11) C(8) 2.767(4) ? . .
C(11) C(9) 2.412(4) ? . .
C(12) N(2) 3.180(4) ? . .
C(12) C(8) 2.398(4) ? . .
C(12) C(9) 2.781(4) ? . .
C(12) C(10) 2.411(4) ? . .
C(12) B(1) 2.582(4) ? . .
C(13) C(2) 2.531(4) ? . .
C(13) C(6) 2.530(4) ? . .
C(13) C(15) 2.397(4) ? . .
C(13) C(16) 2.808(4) ? . .
C(13) C(17) 2.452(4) ? . .
C(14) N(3) 2.520(3) ? . .
C(14) N(4) 3.578(3) ? . .
C(14) C(1) 2.529(4) ? . .
C(14) C(6) 2.960(4) ? . .
C(14) C(16) 2.439(3) ? . .
C(14) C(17) 2.817(4) ? . .
C(14) C(18) 2.403(4) ? . .
C(14) C(46) 3.477(5) ? . 2_667
C(15) N(4) 2.268(3) ? . .
C(15) C(13) 2.397(4) ? . .
C(15) C(17) 2.409(4) ? . .
C(15) C(18) 2.734(4) ? . .
C(15) B(2) 2.322(4) ? . .
C(16) N(3) 2.266(3) ? . .
C(16) C(13) 2.808(4) ? . .
C(16) C(14) 2.439(3) ? . .
C(16) C(18) 2.379(4) ? . .
C(16) B(2) 2.317(4) ? . .
C(17) N(1) 3.447(4) ? . 2_576
C(17) N(3) 3.564(3) ? . .
C(17) N(4) 2.528(3) ? . .
C(17) C(2) 3.580(4) ? . 2_576
C(17) C(13) 2.452(4) ? . .
C(17) C(14) 2.817(4) ? . .
C(17) C(15) 2.409(4) ? . .
C(18) C(1) 2.522(3) ? . .
C(18) C(2) 2.950(4) ? . .
C(18) C(14) 2.403(4) ? . .
C(18) C(15) 2.734(4) ? . .
C(18) C(16) 2.379(4) ? . .
C(18) C(34) 3.399(5) ? . 2_576
C(19) N(3) 2.670(3) ? . .
C(19) N(4) 2.687(3) ? . .
C(19) C(21) 2.449(4) ? . .
C(19) C(22) 2.818(4) ? . .
C(19) C(23) 2.433(4) ? . .
C(19) C(29) 3.576(5) ? . .
C(20) N(2) 3.334(4) ? . 2_666
C(20) N(3) 3.134(3) ? . .
C(20) C(22) 2.399(4) ? . .
C(20) C(23) 2.766(4) ? . .
C(20) C(24) 2.395(4) ? . .
C(20) B(2) 2.566(4) ? . .
C(21) N(2) 3.476(4) ? . 2_666
C(21) C(19) 2.449(4) ? . .
C(21) C(23) 2.406(4) ? . .
C(21) C(24) 2.778(4) ? . .
C(22) C(19) 2.818(4) ? . .
C(22) C(20) 2.399(4) ? . .
C(22) C(24) 2.401(4) ? . .
C(22) C(26) 3.491(5) ? . 1_545
C(23) C(19) 2.433(4) ? . .
C(23) C(20) 2.766(4) ? . .
C(23) C(21) 2.406(4) ? . .
C(24) N(4) 3.196(3) ? . .
C(24) C(20) 2.395(4) ? . .
C(24) C(21) 2.778(4) ? . .
C(24) C(22) 2.401(4) ? . .
C(24) C(39) 3.596(4) ? . 2_567
C(24) B(2) 2.584(4) ? . .
C(25) C(27) 2.404(4) ? . .
C(25) C(28) 2.816(4) ? . .
C(25) C(29) 2.453(4) ? . .
C(25) C(38) 2.523(4) ? . .
C(25) C(42) 2.525(4) ? . .
C(26) N(5) 2.518(3) ? . .
C(26) N(6) 3.580(4) ? . .
C(26) C(22) 3.491(5) ? . 1_565
C(26) C(28) 2.433(4) ? . .
C(26) C(29) 2.804(4) ? . .
C(26) C(30) 2.404(4) ? . .
C(26) C(37) 2.509(4) ? . .
C(26) C(42) 2.936(4) ? . .
C(27) N(6) 2.267(4) ? . .
C(27) C(25) 2.404(4) ? . .
C(27) C(29) 2.402(4) ? . .
C(27) C(30) 2.740(4) ? . .
C(27) B(3) 2.317(4) ? . .
C(28) N(5) 2.267(4) ? . .
C(28) C(8) 3.579(4) ? . 2_576
C(28) C(25) 2.816(4) ? . .
C(28) C(26) 2.433(4) ? . .
C(28) C(30) 2.383(4) ? . .
C(28) B(3) 2.317(4) ? . .
C(29) N(5) 3.563(4) ? . .
C(29) N(6) 2.549(4) ? . .
C(29) N(7) 3.459(3) ? . 2_667
C(29) C(19) 3.576(5) ? . .
C(29) C(25) 2.453(4) ? . .
C(29) C(26) 2.804(4) ? . .
C(29) C(27) 2.402(4) ? . .
C(30) C(26) 2.404(4) ? . .
C(30) C(27) 2.740(4) ? . .
C(30) C(28) 2.383(4) ? . .
C(30) C(37) 2.531(4) ? . .
C(30) C(38) 2.964(4) ? . .
C(31) N(1) 3.476(4) ? . 2_576
C(31) N(5) 2.667(4) ? . .
C(31) N(6) 2.677(4) ? . .
C(31) C(5) 3.495(4) ? . 2_676
C(31) C(33) 2.442(4) ? . .
C(31) C(34) 2.812(4) ? . .
C(31) C(35) 2.442(4) ? . .
C(32) N(5) 3.122(3) ? . .
C(32) C(34) 2.400(4) ? . .
C(32) C(35) 2.779(4) ? . .
C(32) C(36) 2.393(4) ? . .
C(32) B(2) 3.516(6) ? . 1_565
C(32) B(3) 2.560(4) ? . .
C(33) C(31) 2.442(4) ? . .
C(33) C(35) 2.418(5) ? . .
C(33) C(36) 2.780(4) ? . .
C(33) C(48) 3.554(4) ? . 2_577
C(34) C(18) 3.399(5) ? . 2_576
C(34) C(31) 2.812(4) ? . .
C(34) C(32) 2.400(4) ? . .
C(34) C(36) 2.403(4) ? . .
C(35) C(31) 2.442(4) ? . .
C(35) C(32) 2.779(4) ? . .
C(35) C(33) 2.418(5) ? . .
C(36) N(6) 3.175(3) ? . .
C(36) C(5) 3.521(5) ? . 2_676
C(36) C(32) 2.393(4) ? . .
C(36) C(33) 2.780(4) ? . .
C(36) C(34) 2.403(4) ? . .
C(36) B(3) 2.576(4) ? . .
C(37) C(26) 2.509(4) ? . .
C(37) C(30) 2.531(4) ? . .
C(37) C(39) 2.413(4) ? . .
C(37) C(40) 2.820(4) ? . .
C(37) C(41) 2.464(4) ? . .
C(38) N(7) 2.516(4) ? . .
C(38) N(8) 3.587(4) ? . .
C(38) C(10) 3.514(5) ? . 1_546
C(38) C(25) 2.523(4) ? . .
C(38) C(30) 2.964(4) ? . .
C(38) C(40) 2.437(4) ? . .
C(38) C(41) 2.816(5) ? . .
C(38) C(42) 2.409(4) ? . .
C(39) N(8) 2.278(4) ? . .
C(39) C(24) 3.596(4) ? . 2_567
C(39) C(37) 2.413(4) ? . .
C(39) C(41) 2.416(4) ? . .
C(39) C(42) 2.748(4) ? . .
C(39) B(4) 2.310(4) ? . .
C(40) N(7) 2.271(4) ? . .
C(40) C(37) 2.820(4) ? . .
C(40) C(38) 2.437(4) ? . .
C(40) C(42) 2.381(4) ? . .
C(40) B(4) 2.309(4) ? . .
C(41) N(5) 3.513(3) ? . 2_577
C(41) N(7) 3.567(4) ? . .
C(41) N(8) 2.534(3) ? . .
C(41) C(7) 3.555(5) ? . 1_556
C(41) C(37) 2.464(4) ? . .
C(41) C(38) 2.816(5) ? . .
C(41) C(39) 2.416(4) ? . .
C(42) C(25) 2.525(4) ? . .
C(42) C(26) 2.936(4) ? . .
C(42) C(38) 2.409(4) ? . .
C(42) C(39) 2.748(4) ? . .
C(42) C(40) 2.381(4) ? . .
C(43) N(7) 2.676(4) ? . .
C(43) N(8) 2.701(3) ? . .
C(43) C(45) 2.435(4) ? . .
C(43) C(46) 2.811(4) ? . .
C(43) C(47) 2.436(4) ? . .
C(44) N(2) 3.591(4) ? . 1_546
C(44) N(6) 3.394(3) ? . 2_667
C(44) N(7) 3.122(4) ? . .
C(44) C(46) 2.396(4) ? . .
C(44) C(47) 2.773(5) ? . .
C(44) C(48) 2.400(5) ? . .
C(44) B(1) 3.477(6) ? . 1_546
C(44) B(4) 2.574(4) ? . .
C(45) N(2) 3.518(5) ? . 1_546
C(45) N(6) 3.426(3) ? . 2_667
C(45) C(4) 3.533(5) ? . 1_546
C(45) C(43) 2.435(4) ? . .
C(45) C(47) 2.409(5) ? . .
C(45) C(48) 2.779(4) ? . .
C(46) C(14) 3.477(5) ? . 2_667
C(46) C(43) 2.811(4) ? . .
C(46) C(44) 2.396(4) ? . .
C(46) C(48) 2.407(4) ? . .
C(47) C(43) 2.436(4) ? . .
C(47) C(44) 2.773(5) ? . .
C(47) C(45) 2.409(5) ? . .
C(48) N(8) 3.211(3) ? . .
C(48) C(33) 3.554(4) ? . 2_577
C(48) C(44) 2.400(5) ? . .
C(48) C(45) 2.779(4) ? . .
C(48) C(46) 2.407(4) ? . .
C(48) B(4) 2.600(4) ? . .
B(1) C(3) 2.317(4) ? . .
B(1) C(4) 2.313(4) ? . .
B(1) C(8) 2.571(4) ? . .
B(1) C(12) 2.582(4) ? . .
B(1) C(44) 3.477(6) ? . 1_564
B(2) C(15) 2.322(4) ? . .
B(2) C(16) 2.317(4) ? . .
B(2) C(20) 2.566(4) ? . .
B(2) C(24) 2.584(4) ? . .
B(2) C(32) 3.516(6) ? . 1_545
B(3) C(27) 2.317(4) ? . .
B(3) C(28) 2.317(4) ? . .
B(3) C(32) 2.560(4) ? . .
B(3) C(36) 2.576(4) ? . .
B(4) C(39) 2.310(4) ? . .
B(4) C(40) 2.309(4) ? . .
B(4) C(44) 2.574(4) ? . .
B(4) C(48) 2.600(4) ? . .
N(1) H(2) 3.123 ? . .
N(1) H(8) 2.871 ? . 1_554
N(1) H(9) 2.782 ? . .
N(1) H(12) 2.817 ? . .
N(1) H(18) 2.896 ? . 2_576
N(1) H(40) 3.542 ? . 1_554
N(2) H(1) 3.122 ? . .
N(2) H(8) 3.413 ? . 1_554
N(2) H(10) 2.810 ? . .
N(2) H(16) 2.870 ? . .
N(2) H(20) 2.939 ? . 2_666
N(2) H(21) 3.226 ? . 2_666
N(2) H(36) 3.024 ? . 1_564
N(2) H(37) 2.885 ? . 1_564
N(3) H(4) 3.119 ? . .
N(3) H(6) 2.946 ? . .
N(3) H(10) 2.978 ? . 2_666
N(3) H(17) 2.777 ? . .
N(3) H(20) 2.801 ? . .
N(3) H(29) 3.405 ? . 1_545
N(4) H(1) 3.506 ? . 2_576
N(4) H(3) 3.119 ? . .
N(4) H(6) 3.203 ? . .
N(4) H(12) 3.079 ? . 2_576
N(4) H(18) 2.805 ? . .
N(4) H(24) 2.889 ? . .
N(4) H(28) 3.248 ? . 1_545
N(4) H(29) 2.993 ? . 1_545
N(5) H(1) 3.596 ? . 2_576
N(5) H(2) 3.026 ? . 2_676
N(5) H(6) 3.114 ? . .
N(5) H(8) 3.518 ? . 2_577
N(5) H(12) 3.285 ? . 2_576
N(5) H(25) 2.768 ? . .
N(5) H(28) 2.795 ? . .
N(5) H(34) 3.042 ? . 2_577
N(6) H(1) 3.421 ? . 2_576
N(6) H(2) 3.336 ? . 2_676
N(6) H(5) 3.113 ? . .
N(6) H(12) 2.879 ? . 2_576
N(6) H(26) 2.823 ? . .
N(6) H(32) 2.864 ? . .
N(6) H(36) 3.074 ? . 2_667
N(6) H(37) 3.149 ? . 2_667
N(7) H(4) 3.550 ? . 2_567
N(7) H(8) 3.131 ? . .
N(7) H(24) 2.877 ? . 2_567
N(7) H(26) 3.001 ? . 2_667
N(7) H(27) 3.508 ? . 2_667
N(7) H(33) 2.769 ? . .
N(7) H(36) 2.780 ? . .
N(8) H(5) 3.237 ? . 2_577
N(8) H(7) 3.131 ? . .
N(8) H(20) 3.221 ? . 2_667
N(8) H(21) 2.951 ? . 2_667
N(8) H(24) 3.206 ? . 2_567
N(8) H(28) 3.004 ? . 2_577
N(8) H(34) 2.805 ? . .
N(8) H(40) 2.906 ? . .
C(1) H(9) 2.054 ? . .
C(1) H(10) 3.303 ? . .
C(1) H(11) 2.036 ? . .
C(1) H(17) 2.700 ? . .
C(1) H(19) 2.661 ? . .
C(1) H(31) 3.140 ? . .
C(1) H(39) 2.947 ? . 1_554
C(1) H(40) 3.237 ? . 1_554
C(2) H(1) 2.824 ? . .
C(2) H(11) 3.259 ? . .
C(2) H(18) 3.127 ? . 2_576
C(2) H(19) 2.606 ? . .
C(2) H(19) 3.261 ? . 2_576
C(2) H(31) 3.569 ? . .
C(2) H(39) 3.534 ? . 1_554
C(2) H(40) 2.901 ? . 1_554
C(3) H(1) 2.034 ? . .
C(3) H(2) 3.119 ? . .
C(3) H(8) 3.287 ? . 1_554
C(3) H(9) 2.034 ? . .
C(3) H(10) 3.271 ? . .
C(3) H(18) 2.989 ? . 2_576
C(3) H(37) 3.246 ? . 1_564
C(3) H(40) 2.903 ? . 1_554
C(4) H(1) 3.110 ? . .
C(4) H(2) 2.038 ? . .
C(4) H(8) 3.588 ? . 1_554
C(4) H(9) 3.288 ? . .
C(4) H(10) 2.035 ? . .
C(4) H(11) 3.233 ? . .
C(4) H(20) 3.062 ? . 2_666
C(4) H(37) 2.750 ? . 1_564
C(4) H(40) 3.250 ? . 1_554
C(5) H(2) 2.848 ? . .
C(5) H(3) 2.886 ? . 2_666
C(5) H(11) 2.023 ? . .
C(5) H(20) 3.202 ? . 2_666
C(5) H(37) 3.128 ? . 1_564
C(5) H(40) 3.524 ? . 1_554
C(6) H(3) 3.205 ? . 2_666
C(6) H(9) 3.268 ? . .
C(6) H(10) 2.043 ? . .
C(6) H(17) 2.652 ? . .
C(6) H(31) 3.584 ? . .
C(6) H(38) 3.582 ? . 2_667
C(6) H(39) 3.221 ? . 1_554
C(6) H(40) 3.510 ? . 1_554
C(7) H(1) 2.919 ? . .
C(7) H(2) 2.934 ? . .
C(7) H(7) 2.980 ? . 1_564
C(7) H(12) 2.048 ? . .
C(7) H(13) 3.301 ? . .
C(7) H(15) 3.289 ? . .
C(7) H(16) 2.045 ? . .
C(7) H(34) 2.816 ? . 1_554
C(7) H(36) 3.052 ? . 1_564
C(8) H(1) 2.978 ? . .
C(8) H(4) 3.173 ? . 2_576
C(8) H(7) 3.203 ? . 1_564
C(8) H(13) 2.034 ? . .
C(8) H(14) 3.257 ? . .
C(8) H(16) 3.261 ? . .
C(8) H(24) 3.353 ? . 2_576
C(8) H(34) 2.709 ? . 1_554
C(9) H(7) 3.363 ? . 1_564
C(9) H(12) 2.022 ? . .
C(9) H(14) 2.040 ? . .
C(9) H(15) 3.269 ? . .
C(9) H(24) 3.154 ? . 2_576
C(9) H(34) 2.965 ? . 1_554
C(10) H(7) 3.281 ? . 1_564
C(10) H(12) 3.250 ? . .
C(10) H(13) 2.040 ? . .
C(10) H(15) 2.047 ? . .
C(10) H(16) 3.264 ? . .
C(10) H(22) 3.033 ? . 1_564
C(10) H(33) 2.823 ? . 1_564
C(10) H(34) 3.284 ? . 1_554
C(10) H(35) 3.579 ? . 1_554
C(11) H(7) 3.012 ? . 1_564
C(11) H(13) 3.272 ? . .
C(11) H(14) 2.049 ? . .
C(11) H(16) 2.023 ? . .
C(11) H(22) 3.230 ? . 1_564
C(11) H(33) 3.064 ? . 1_564
C(11) H(34) 3.382 ? . 1_554
C(12) H(2) 3.032 ? . .
C(12) H(7) 2.837 ? . 1_564
C(12) H(12) 3.259 ? . .
C(12) H(14) 3.267 ? . .
C(12) H(15) 2.031 ? . .
C(12) H(21) 3.223 ? . 2_666
C(12) H(34) 3.168 ? . 1_554
C(12) H(36) 3.388 ? . 1_564
C(13) H(9) 2.698 ? . .
C(13) H(11) 2.672 ? . .
C(13) H(17) 2.053 ? . .
C(13) H(18) 3.305 ? . .
C(13) H(19) 2.034 ? . .
C(13) H(31) 3.168 ? . .
C(13) H(32) 3.184 ? . .
C(13) H(39) 3.068 ? . 1_554
C(14) H(3) 2.816 ? . .
C(14) H(11) 2.621 ? . .
C(14) H(19) 3.258 ? . .
C(14) H(32) 3.043 ? . .
C(14) H(38) 3.200 ? . 2_667
C(14) H(39) 3.252 ? . 1_554
C(15) H(3) 2.033 ? . .
C(15) H(4) 3.114 ? . .
C(15) H(6) 3.214 ? . .
C(15) H(17) 2.031 ? . .
C(15) H(18) 3.275 ? . .
C(15) H(29) 3.074 ? . 1_545
C(15) H(32) 3.042 ? . .
C(16) H(1) 3.401 ? . 2_576
C(16) H(3) 3.113 ? . .
C(16) H(4) 2.024 ? . .
C(16) H(6) 3.339 ? . .
C(16) H(17) 3.295 ? . .
C(16) H(18) 2.033 ? . .
C(16) H(19) 3.231 ? . .
C(16) H(29) 2.819 ? . 1_545
C(16) H(32) 3.266 ? . .
C(17) H(1) 3.146 ? . 2_576
C(17) H(4) 2.835 ? . .
C(17) H(9) 3.241 ? . 2_576
C(17) H(19) 2.026 ? . .
C(17) H(29) 3.327 ? . 1_545
C(17) H(30) 3.396 ? . 2_576
C(17) H(32) 3.407 ? . .
C(18) H(9) 2.638 ? . .
C(18) H(9) 3.132 ? . 2_576
C(18) H(17) 3.269 ? . .
C(18) H(18) 2.048 ? . .
C(18) H(19) 3.221 ? . 2_576
C(18) H(30) 3.084 ? . 2_576
C(18) H(31) 3.428 ? . .
C(18) H(31) 3.554 ? . 2_576
C(18) H(32) 3.330 ? . .
C(19) H(3) 2.920 ? . .
C(19) H(4) 2.946 ? . .
C(19) H(5) 3.154 ? . 1_545
C(19) H(20) 2.046 ? . .
C(19) H(21) 3.303 ? . .
C(19) H(23) 3.286 ? . .
C(19) H(24) 2.042 ? . .
C(19) H(26) 2.894 ? . .
C(19) H(28) 3.208 ? . 1_545
C(20) H(2) 2.948 ? . 2_666
C(20) H(3) 2.967 ? . .
C(20) H(5) 3.470 ? . 1_545
C(20) H(10) 3.505 ? . 2_666
C(20) H(21) 2.043 ? . .
C(20) H(22) 3.259 ? . .
C(20) H(24) 3.257 ? . .
C(20) H(26) 2.754 ? . .
C(21) H(2) 3.000 ? . 2_666
C(21) H(16) 3.245 ? . 2_666
C(21) H(20) 2.030 ? . .
C(21) H(22) 2.036 ? . .
C(21) H(23) 3.263 ? . .
C(21) H(26) 3.103 ? . .
C(22) H(5) 3.394 ? . 1_545
C(22) H(14) 3.001 ? . 1_546
C(22) H(20) 3.253 ? . .
C(22) H(21) 2.040 ? . .
C(22) H(23) 2.038 ? . .
C(22) H(24) 3.253 ? . .
C(22) H(25) 2.898 ? . 1_545
C(22) H(26) 3.532 ? . .
C(22) H(35) 3.407 ? . 1_545
C(23) H(5) 3.030 ? . 1_545
C(23) H(13) 3.377 ? . 2_576
C(23) H(14) 3.185 ? . 1_546
C(23) H(21) 3.266 ? . .
C(23) H(22) 2.038 ? . .
C(23) H(24) 2.022 ? . .
C(23) H(25) 3.057 ? . 1_545
C(24) H(4) 3.050 ? . .
C(24) H(5) 2.882 ? . 1_545
C(24) H(13) 3.141 ? . 2_576
C(24) H(20) 3.256 ? . .
C(24) H(22) 3.258 ? . .
C(24) H(23) 2.030 ? . .
C(24) H(26) 3.357 ? . .
C(24) H(28) 3.455 ? . 1_545
C(25) H(13) 3.207 ? . 2_576
C(25) H(15) 3.093 ? . 2_676
C(25) H(16) 3.147 ? . 2_676
C(25) H(25) 2.047 ? . .
C(25) H(26) 3.307 ? . .
C(25) H(27) 2.047 ? . .
C(25) H(33) 2.693 ? . .
C(25) H(35) 2.672 ? . .
C(26) H(5) 2.814 ? . .
C(26) H(13) 3.329 ? . 2_576
C(26) H(16) 3.033 ? . 2_676
C(26) H(22) 3.330 ? . 1_565
C(26) H(27) 3.261 ? . .
C(26) H(34) 3.207 ? . 2_577
C(26) H(35) 2.596 ? . .
C(26) H(35) 3.456 ? . 2_577
C(27) H(2) 3.244 ? . 2_676
C(27) H(5) 2.033 ? . .
C(27) H(6) 3.113 ? . .
C(27) H(12) 3.219 ? . 2_576
C(27) H(13) 3.290 ? . 2_576
C(27) H(16) 3.094 ? . 2_676
C(27) H(25) 2.028 ? . .
C(27) H(26) 3.267 ? . .
C(27) H(34) 3.171 ? . 2_577
C(28) H(2) 3.426 ? . 2_676
C(28) H(5) 3.114 ? . .
C(28) H(6) 2.036 ? . .
C(28) H(12) 2.970 ? . 2_576
C(28) H(13) 3.089 ? . 2_576
C(28) H(16) 3.335 ? . 2_676
C(28) H(25) 3.287 ? . .
C(28) H(26) 2.031 ? . .
C(28) H(27) 3.235 ? . .
C(28) H(36) 3.126 ? . 2_667
C(29) H(6) 2.861 ? . .
C(29) H(7) 3.053 ? . 2_667
C(29) H(13) 2.946 ? . 2_576
C(29) H(16) 3.439 ? . 2_676
C(29) H(27) 2.023 ? . .
C(29) H(36) 3.147 ? . 2_667
C(30) H(7) 3.292 ? . 2_667
C(30) H(13) 3.001 ? . 2_576
C(30) H(15) 3.329 ? . 2_676
C(30) H(16) 3.320 ? . 2_676
C(30) H(25) 3.270 ? . .
C(30) H(26) 2.039 ? . .
C(30) H(33) 2.647 ? . .
C(31) H(1) 2.772 ? . 2_576
C(31) H(5) 2.916 ? . .
C(31) H(6) 2.934 ? . .
C(31) H(9) 3.308 ? . 2_576
C(31) H(10) 2.747 ? . 2_676
C(31) H(28) 2.039 ? . .
C(31) H(29) 3.296 ? . .
C(31) H(31) 3.297 ? . .
C(31) H(32) 2.040 ? . .
C(32) H(1) 3.305 ? . 2_576
C(32) H(5) 2.956 ? . .
C(32) H(8) 3.222 ? . 2_577
C(32) H(9) 3.298 ? . 2_576
C(32) H(10) 2.722 ? . 2_676
C(32) H(29) 2.045 ? . .
C(32) H(30) 3.258 ? . .
C(32) H(32) 3.253 ? . .
C(32) H(40) 3.174 ? . 2_577
C(33) H(9) 3.104 ? . 2_576
C(33) H(10) 2.989 ? . 2_676
C(33) H(28) 2.032 ? . .
C(33) H(30) 2.035 ? . .
C(33) H(31) 3.276 ? . .
C(33) H(40) 3.067 ? . 2_577
C(34) H(9) 2.890 ? . 2_576
C(34) H(10) 3.219 ? . 2_676
C(34) H(11) 3.262 ? . 2_676
C(34) H(19) 2.856 ? . 2_576
C(34) H(28) 3.254 ? . .
C(34) H(29) 2.042 ? . .
C(34) H(31) 2.046 ? . .
C(34) H(32) 3.257 ? . .
C(34) H(38) 2.988 ? . 1_564
C(34) H(39) 3.547 ? . 1_564
C(35) H(9) 2.853 ? . 2_576
C(35) H(10) 3.254 ? . 2_676
C(35) H(11) 3.451 ? . 2_676
C(35) H(19) 2.857 ? . 2_576
C(35) H(29) 3.276 ? . .
C(35) H(30) 2.039 ? . .
C(35) H(32) 2.031 ? . .
C(35) H(38) 3.135 ? . 1_564
C(36) H(1) 3.291 ? . 2_576
C(36) H(6) 3.030 ? . .
C(36) H(9) 3.054 ? . 2_576
C(36) H(10) 3.020 ? . 2_676
C(36) H(28) 3.253 ? . .
C(36) H(30) 3.261 ? . .
C(36) H(31) 2.044 ? . .
C(36) H(37) 3.163 ? . 2_667
C(37) H(15) 3.037 ? . 2_676
C(37) H(23) 3.011 ? . 2_567
C(37) H(25) 2.674 ? . .
C(37) H(27) 2.685 ? . .
C(37) H(33) 2.053 ? . .
C(37) H(34) 3.318 ? . .
C(37) H(35) 2.045 ? . .
C(38) H(7) 2.815 ? . .
C(38) H(14) 3.388 ? . 1_546
C(38) H(15) 3.350 ? . 2_676
C(38) H(23) 3.026 ? . 2_567
C(38) H(24) 3.571 ? . 2_567
C(38) H(27) 2.634 ? . .
C(38) H(27) 3.501 ? . 2_667
C(38) H(35) 3.265 ? . .
C(39) H(7) 2.028 ? . .
C(39) H(8) 3.125 ? . .
C(39) H(21) 3.314 ? . 2_667
C(39) H(23) 3.203 ? . 2_567
C(39) H(24) 2.901 ? . 2_567
C(39) H(33) 2.028 ? . .
C(39) H(34) 3.281 ? . .
C(40) H(5) 3.213 ? . 2_577
C(40) H(7) 3.118 ? . .
C(40) H(8) 2.036 ? . .
C(40) H(21) 2.850 ? . 2_667
C(40) H(23) 3.381 ? . 2_567
C(40) H(24) 3.102 ? . 2_567
C(40) H(33) 3.293 ? . .
C(40) H(34) 2.031 ? . .
C(40) H(35) 3.233 ? . .
C(41) H(5) 3.104 ? . 2_577
C(41) H(8) 2.845 ? . .
C(41) H(21) 3.260 ? . 2_667
C(41) H(23) 3.367 ? . 2_567
C(41) H(25) 3.124 ? . 2_577
C(41) H(35) 2.027 ? . .
C(42) H(22) 3.453 ? . 1_565
C(42) H(23) 3.166 ? . 2_567
C(42) H(25) 2.611 ? . .
C(42) H(25) 3.076 ? . 2_577
C(42) H(33) 3.274 ? . .
C(42) H(34) 2.048 ? . .
C(42) H(35) 3.543 ? . 2_577
C(43) H(3) 3.280 ? . 2_667
C(43) H(4) 3.049 ? . 2_567
C(43) H(7) 2.919 ? . .
C(43) H(8) 2.963 ? . .
C(43) H(20) 3.160 ? . 2_667
C(43) H(26) 3.587 ? . 2_667
C(43) H(36) 2.044 ? . .
C(43) H(37) 3.289 ? . .
C(43) H(39) 3.291 ? . .
C(43) H(40) 2.046 ? . .
C(44) H(3) 3.523 ? . 2_667
C(44) H(4) 3.325 ? . 2_567
C(44) H(6) 3.004 ? . 2_667
C(44) H(7) 2.950 ? . .
C(44) H(18) 3.331 ? . 2_567
C(44) H(26) 3.373 ? . 2_667
C(44) H(37) 2.032 ? . .
C(44) H(38) 3.254 ? . .
C(44) H(40) 3.262 ? . .
C(45) H(3) 3.511 ? . 2_667
C(45) H(6) 2.932 ? . 2_667
C(45) H(18) 2.958 ? . 2_567
C(45) H(32) 3.175 ? . 2_667
C(45) H(36) 2.023 ? . .
C(45) H(38) 2.036 ? . .
C(45) H(39) 3.267 ? . .
C(46) H(3) 3.218 ? . 2_667
C(46) H(11) 3.572 ? . 2_667
C(46) H(17) 2.955 ? . 2_667
C(46) H(18) 3.048 ? . 2_567
C(46) H(30) 2.874 ? . 1_546
C(46) H(31) 3.476 ? . 1_546
C(46) H(32) 3.487 ? . 2_667
C(46) H(36) 3.250 ? . .
C(46) H(37) 2.038 ? . .
C(46) H(39) 2.042 ? . .
C(46) H(40) 3.261 ? . .
C(47) H(3) 2.921 ? . 2_667
C(47) H(17) 3.146 ? . 2_667
C(47) H(18) 3.492 ? . 2_567
C(47) H(29) 3.342 ? . 2_577
C(47) H(30) 3.019 ? . 1_546
C(47) H(37) 3.267 ? . .
C(47) H(38) 2.040 ? . .
C(47) H(40) 2.032 ? . .
C(48) H(3) 2.940 ? . 2_667
C(48) H(8) 3.070 ? . .
C(48) H(20) 3.357 ? . 2_667
C(48) H(28) 3.548 ? . 2_577
C(48) H(29) 3.045 ? . 2_577
C(48) H(36) 3.261 ? . .
C(48) H(38) 3.265 ? . .
C(48) H(39) 2.039 ? . .
B(1) H(1) 2.071 ? . .
B(1) H(2) 2.070 ? . .
B(1) H(8) 2.995 ? . 1_554
B(1) H(12) 2.711 ? . .
B(1) H(16) 2.735 ? . .
B(1) H(21) 3.533 ? . 2_666
B(1) H(34) 3.542 ? . 1_554
B(1) H(36) 2.886 ? . 1_564
B(1) H(37) 3.438 ? . 1_564
B(2) H(3) 2.069 ? . .
B(2) H(4) 2.074 ? . .
B(2) H(6) 2.978 ? . .
B(2) H(10) 3.420 ? . 2_666
B(2) H(20) 2.704 ? . .
B(2) H(24) 2.737 ? . .
B(2) H(26) 3.523 ? . .
B(2) H(28) 3.047 ? . 1_545
B(2) H(29) 3.372 ? . 1_545
B(3) H(1) 2.885 ? . 2_576
B(3) H(2) 3.087 ? . 2_676
B(3) H(5) 2.070 ? . .
B(3) H(6) 2.061 ? . .
B(3) H(10) 3.423 ? . 2_676
B(3) H(12) 3.121 ? . 2_576
B(3) H(28) 2.699 ? . .
B(3) H(32) 2.725 ? . .
B(3) H(37) 3.531 ? . 2_667
B(4) H(4) 3.192 ? . 2_567
B(4) H(7) 2.074 ? . .
B(4) H(8) 2.073 ? . .
B(4) H(20) 3.079 ? . 2_667
B(4) H(21) 3.449 ? . 2_667
B(4) H(24) 3.120 ? . 2_567
B(4) H(26) 3.338 ? . 2_667
B(4) H(28) 3.540 ? . 2_577
B(4) H(36) 2.705 ? . .
B(4) H(40) 2.751 ? . .
H(1) N(2) 3.122 ? . .
H(1) N(4) 3.506 ? . 2_576
H(1) N(5) 3.596 ? . 2_576
H(1) N(6) 3.421 ? . 2_576
H(1) C(2) 2.824 ? . .
H(1) C(3) 2.034 ? . .
H(1) C(4) 3.110 ? . .
H(1) C(7) 2.919 ? . .
H(1) C(8) 2.978 ? . .
H(1) C(16) 3.401 ? . 2_576
H(1) C(17) 3.146 ? . 2_576
H(1) C(31) 2.772 ? . 2_576
H(1) C(32) 3.305 ? . 2_576
H(1) C(36) 3.291 ? . 2_576
H(1) B(1) 2.071 ? . .
H(1) B(3) 2.885 ? . 2_576
H(1) H(4) 3.315 ? . 2_576
H(1) H(6) 3.578 ? . 2_576
H(1) H(8) 3.065 ? . 1_554
H(1) H(9) 2.779 ? . .
H(1) H(12) 2.414 ? . .
H(1) H(18) 2.827 ? . 2_576
H(1) H(28) 3.506 ? . 2_576
H(1) H(32) 3.476 ? . 2_576
H(2) N(1) 3.123 ? . .
H(2) N(5) 3.026 ? . 2_676
H(2) N(6) 3.336 ? . 2_676
H(2) C(3) 3.119 ? . .
H(2) C(4) 2.038 ? . .
H(2) C(5) 2.848 ? . .
H(2) C(7) 2.934 ? . .
H(2) C(12) 3.032 ? . .
H(2) C(20) 2.948 ? . 2_666
H(2) C(21) 3.000 ? . 2_666
H(2) C(27) 3.244 ? . 2_676
H(2) C(28) 3.426 ? . 2_676
H(2) B(1) 2.070 ? . .
H(2) B(3) 3.087 ? . 2_676
H(2) H(5) 3.340 ? . 2_676
H(2) H(10) 2.824 ? . .
H(2) H(16) 2.478 ? . .
H(2) H(20) 2.797 ? . 2_666
H(2) H(21) 2.913 ? . 2_666
H(2) H(36) 3.102 ? . 1_564
H(2) H(37) 3.133 ? . 1_564
H(3) N(4) 3.119 ? . .
H(3) C(5) 2.886 ? . 2_666
H(3) C(6) 3.205 ? . 2_666
H(3) C(14) 2.816 ? . .
H(3) C(15) 2.033 ? . .
H(3) C(16) 3.113 ? . .
H(3) C(19) 2.920 ? . .
H(3) C(20) 2.967 ? . .
H(3) C(43) 3.280 ? . 2_667
H(3) C(44) 3.523 ? . 2_667
H(3) C(45) 3.511 ? . 2_667
H(3) C(46) 3.218 ? . 2_667
H(3) C(47) 2.921 ? . 2_667
H(3) C(48) 2.940 ? . 2_667
H(3) B(2) 2.069 ? . .
H(3) H(6) 3.259 ? . .
H(3) H(10) 2.680 ? . 2_666
H(3) H(11) 3.239 ? . 2_666
H(3) H(17) 2.773 ? . .
H(3) H(20) 2.388 ? . .
H(3) H(39) 3.280 ? . 2_667
H(3) H(40) 3.296 ? . 2_667
H(4) N(3) 3.119 ? . .
H(4) N(7) 3.550 ? . 2_567
H(4) C(8) 3.173 ? . 2_576
H(4) C(15) 3.114 ? . .
H(4) C(16) 2.024 ? . .
H(4) C(17) 2.835 ? . .
H(4) C(19) 2.946 ? . .
H(4) C(24) 3.050 ? . .
H(4) C(43) 3.049 ? . 2_567
H(4) C(44) 3.325 ? . 2_567
H(4) B(2) 2.074 ? . .
H(4) B(4) 3.192 ? . 2_567
H(4) H(1) 3.315 ? . 2_576
H(4) H(12) 2.666 ? . 2_576
H(4) H(18) 2.815 ? . .
H(4) H(24) 2.500 ? . .
H(4) H(28) 3.353 ? . 1_545
H(4) H(29) 3.343 ? . 1_545
H(4) H(36) 3.476 ? . 2_567
H(5) N(6) 3.113 ? . .
H(5) N(8) 3.237 ? . 2_577
H(5) C(19) 3.154 ? . 1_565
H(5) C(20) 3.470 ? . 1_565
H(5) C(22) 3.394 ? . 1_565
H(5) C(23) 3.030 ? . 1_565
H(5) C(24) 2.882 ? . 1_565
H(5) C(26) 2.814 ? . .
H(5) C(27) 2.033 ? . .
H(5) C(28) 3.114 ? . .
H(5) C(31) 2.916 ? . .
H(5) C(32) 2.956 ? . .
H(5) C(40) 3.213 ? . 2_577
H(5) C(41) 3.104 ? . 2_577
H(5) B(3) 2.070 ? . .
H(5) H(2) 3.340 ? . 2_676
H(5) H(8) 3.052 ? . 2_577
H(5) H(23) 3.424 ? . 1_565
H(5) H(24) 3.190 ? . 1_565
H(5) H(25) 2.762 ? . .
H(5) H(28) 2.385 ? . .
H(5) H(34) 2.856 ? . 2_577
H(6) N(3) 2.946 ? . .
H(6) N(4) 3.203 ? . .
H(6) N(5) 3.114 ? . .
H(6) C(15) 3.214 ? . .
H(6) C(16) 3.339 ? . .
H(6) C(27) 3.113 ? . .
H(6) C(28) 2.036 ? . .
H(6) C(29) 2.861 ? . .
H(6) C(31) 2.934 ? . .
H(6) C(36) 3.030 ? . .
H(6) C(44) 3.004 ? . 2_667
H(6) C(45) 2.932 ? . 2_667
H(6) B(2) 2.978 ? . .
H(6) B(3) 2.061 ? . .
H(6) H(1) 3.578 ? . 2_576
H(6) H(3) 3.259 ? . .
H(6) H(12) 3.186 ? . 2_576
H(6) H(26) 2.841 ? . .
H(6) H(32) 2.475 ? . .
H(6) H(36) 2.929 ? . 2_667
H(6) H(37) 2.819 ? . 2_667
H(7) N(8) 3.131 ? . .
H(7) C(7) 2.980 ? . 1_546
H(7) C(8) 3.203 ? . 1_546
H(7) C(9) 3.363 ? . 1_546
H(7) C(10) 3.281 ? . 1_546
H(7) C(11) 3.012 ? . 1_546
H(7) C(12) 2.837 ? . 1_546
H(7) C(29) 3.053 ? . 2_667
H(7) C(30) 3.292 ? . 2_667
H(7) C(38) 2.815 ? . .
H(7) C(39) 2.028 ? . .
H(7) C(40) 3.118 ? . .
H(7) C(43) 2.919 ? . .
H(7) C(44) 2.950 ? . .
H(7) B(4) 2.074 ? . .
H(7) H(15) 3.489 ? . 1_546
H(7) H(16) 3.220 ? . 1_546
H(7) H(24) 3.219 ? . 2_567
H(7) H(26) 2.820 ? . 2_667
H(7) H(27) 3.212 ? . 2_667
H(7) H(33) 2.767 ? . .
H(7) H(36) 2.365 ? . .
H(8) N(1) 2.871 ? . 1_556
H(8) N(2) 3.413 ? . 1_556
H(8) N(5) 3.518 ? . 2_577
H(8) N(7) 3.131 ? . .
H(8) C(3) 3.287 ? . 1_556
H(8) C(4) 3.588 ? . 1_556
H(8) C(32) 3.222 ? . 2_577
H(8) C(39) 3.125 ? . .
H(8) C(40) 2.036 ? . .
H(8) C(41) 2.845 ? . .
H(8) C(43) 2.963 ? . .
H(8) C(48) 3.070 ? . .
H(8) B(1) 2.995 ? . 1_556
H(8) B(4) 2.073 ? . .
H(8) H(1) 3.065 ? . 1_556
H(8) H(5) 3.052 ? . 2_577
H(8) H(20) 3.276 ? . 2_667
H(8) H(21) 3.204 ? . 2_667
H(8) H(28) 2.605 ? . 2_577
H(8) H(34) 2.821 ? . .
H(8) H(40) 2.521 ? . .
H(9) N(1) 2.782 ? . .
H(9) C(1) 2.054 ? . .
H(9) C(3) 2.034 ? . .
H(9) C(4) 3.288 ? . .
H(9) C(6) 3.268 ? . .
H(9) C(13) 2.698 ? . .
H(9) C(17) 3.241 ? . 2_576
H(9) C(18) 2.638 ? . .
H(9) C(18) 3.132 ? . 2_576
H(9) C(31) 3.308 ? . 2_576
H(9) C(32) 3.298 ? . 2_576
H(9) C(33) 3.104 ? . 2_576
H(9) C(34) 2.890 ? . 2_576
H(9) C(35) 2.853 ? . 2_576
H(9) C(36) 3.054 ? . 2_576
H(9) H(1) 2.779 ? . .
H(9) H(18) 3.041 ? . 2_576
H(9) H(19) 2.040 ? . .
H(9) H(19) 2.802 ? . 2_576
H(9) H(30) 3.343 ? . 2_576
H(9) H(31) 3.274 ? . 2_576
H(9) H(32) 3.559 ? . 2_576
H(9) H(40) 3.250 ? . 1_554
H(10) N(2) 2.810 ? . .
H(10) N(3) 2.978 ? . 2_666
H(10) C(1) 3.303 ? . .
H(10) C(3) 3.271 ? . .
H(10) C(4) 2.035 ? . .
H(10) C(6) 2.043 ? . .
H(10) C(20) 3.505 ? . 2_666
H(10) C(31) 2.747 ? . 2_676
H(10) C(32) 2.722 ? . 2_676
H(10) C(33) 2.989 ? . 2_676
H(10) C(34) 3.219 ? . 2_676
H(10) C(35) 3.254 ? . 2_676
H(10) C(36) 3.020 ? . 2_676
H(10) B(2) 3.420 ? . 2_666
H(10) B(3) 3.423 ? . 2_676
H(10) H(2) 2.824 ? . .
H(10) H(3) 2.680 ? . 2_666
H(10) H(11) 2.327 ? . .
H(10) H(20) 3.049 ? . 2_666
H(10) H(28) 3.143 ? . 2_676
H(10) H(29) 3.537 ? . 2_676
H(10) H(32) 3.581 ? . 2_676
H(10) H(37) 3.396 ? . 1_564
H(11) C(1) 2.036 ? . .
H(11) C(2) 3.259 ? . .
H(11) C(4) 3.233 ? . .
H(11) C(5) 2.023 ? . .
H(11) C(13) 2.672 ? . .
H(11) C(14) 2.621 ? . .
H(11) C(34) 3.262 ? . 2_676
H(11) C(35) 3.451 ? . 2_676
H(11) C(46) 3.572 ? . 2_667
H(11) H(3) 3.239 ? . 2_666
H(11) H(10) 2.327 ? . .
H(11) H(17) 2.057 ? . .
H(11) H(17) 3.092 ? . 2_666
H(11) H(30) 3.322 ? . 2_676
H(11) H(38) 2.797 ? . 2_667
H(11) H(39) 3.368 ? . 1_554
H(11) H(39) 3.583 ? . 2_667
H(12) N(1) 2.817 ? . .
H(12) N(4) 3.079 ? . 2_576
H(12) N(5) 3.285 ? . 2_576
H(12) N(6) 2.879 ? . 2_576
H(12) C(7) 2.048 ? . .
H(12) C(9) 2.022 ? . .
H(12) C(10) 3.250 ? . .
H(12) C(12) 3.259 ? . .
H(12) C(27) 3.219 ? . 2_576
H(12) C(28) 2.970 ? . 2_576
H(12) B(1) 2.711 ? . .
H(12) B(3) 3.121 ? . 2_576
H(12) H(1) 2.414 ? . .
H(12) H(4) 2.666 ? . 2_576
H(12) H(6) 3.186 ? . 2_576
H(12) H(13) 2.320 ? . .
H(12) H(24) 3.274 ? . 2_576
H(12) H(34) 3.089 ? . 1_554
H(13) C(7) 3.301 ? . .
H(13) C(8) 2.034 ? . .
H(13) C(10) 2.040 ? . .
H(13) C(11) 3.272 ? . .
H(13) C(23) 3.377 ? . 2_576
H(13) C(24) 3.141 ? . 2_576
H(13) C(25) 3.207 ? . 2_576
H(13) C(26) 3.329 ? . 2_576
H(13) C(27) 3.290 ? . 2_576
H(13) C(28) 3.089 ? . 2_576
H(13) C(29) 2.946 ? . 2_576
H(13) C(30) 3.001 ? . 2_576
H(13) H(12) 2.320 ? . .
H(13) H(14) 2.345 ? . .
H(13) H(23) 3.345 ? . 2_576
H(13) H(24) 2.941 ? . 2_576
H(13) H(26) 3.371 ? . 2_576
H(13) H(27) 3.466 ? . 2_576
H(13) H(34) 3.457 ? . 1_554
H(14) C(8) 3.257 ? . .
H(14) C(9) 2.040 ? . .
H(14) C(11) 2.049 ? . .
H(14) C(12) 3.267 ? . .
H(14) C(22) 3.001 ? . 1_564
H(14) C(23) 3.185 ? . 1_564
H(14) C(38) 3.388 ? . 1_564
H(14) H(13) 2.345 ? . .
H(14) H(15) 2.351 ? . .
H(14) H(22) 2.556 ? . 1_564
H(14) H(23) 2.906 ? . 1_564
H(14) H(27) 3.022 ? . 1_564
H(14) H(33) 2.659 ? . 1_564
H(15) C(7) 3.289 ? . .
H(15) C(9) 3.269 ? . .
H(15) C(10) 2.047 ? . .
H(15) C(12) 2.031 ? . .
H(15) C(25) 3.093 ? . 2_676
H(15) C(30) 3.329 ? . 2_676
H(15) C(37) 3.037 ? . 2_676
H(15) C(38) 3.350 ? . 2_676
H(15) H(7) 3.489 ? . 1_564
H(15) H(14) 2.351 ? . .
H(15) H(16) 2.319 ? . .
H(15) H(22) 2.938 ? . 1_564
H(15) H(27) 3.560 ? . 1_564
H(15) H(27) 3.351 ? . 2_676
H(15) H(33) 3.064 ? . 1_564
H(15) H(33) 3.497 ? . 2_676
H(16) N(2) 2.870 ? . .
H(16) C(7) 2.045 ? . .
H(16) C(8) 3.261 ? . .
H(16) C(10) 3.264 ? . .
H(16) C(11) 2.023 ? . .
H(16) C(21) 3.245 ? . 2_666
H(16) C(25) 3.147 ? . 2_676
H(16) C(26) 3.033 ? . 2_676
H(16) C(27) 3.094 ? . 2_676
H(16) C(28) 3.335 ? . 2_676
H(16) C(29) 3.439 ? . 2_676
H(16) C(30) 3.320 ? . 2_676
H(16) B(1) 2.735 ? . .
H(16) H(2) 2.478 ? . .
H(16) H(7) 3.220 ? . 1_564
H(16) H(15) 2.319 ? . .
H(16) H(21) 2.794 ? . 2_666
H(16) H(22) 3.500 ? . 2_666
H(16) H(25) 3.464 ? . 2_676
H(16) H(36) 3.360 ? . 1_564
H(17) N(3) 2.777 ? . .
H(17) C(1) 2.700 ? . .
H(17) C(6) 2.652 ? . .
H(17) C(13) 2.053 ? . .
H(17) C(15) 2.031 ? . .
H(17) C(16) 3.295 ? . .
H(17) C(18) 3.269 ? . .
H(17) C(46) 2.955 ? . 2_667
H(17) C(47) 3.146 ? . 2_667
H(17) H(3) 2.773 ? . .
H(17) H(11) 2.057 ? . .
H(17) H(11) 3.092 ? . 2_666
H(17) H(17) 2.976 ? . 2_666
H(17) H(32) 3.491 ? . .
H(17) H(38) 2.648 ? . 2_667
H(17) H(39) 3.200 ? . 1_554
H(17) H(39) 3.002 ? . 2_667
H(18) N(1) 2.896 ? . 2_576
H(18) N(4) 2.805 ? . .
H(18) C(2) 3.127 ? . 2_576
H(18) C(3) 2.989 ? . 2_576
H(18) C(13) 3.305 ? . .
H(18) C(15) 3.275 ? . .
H(18) C(16) 2.033 ? . .
H(18) C(18) 2.048 ? . .
H(18) C(44) 3.331 ? . 2_567
H(18) C(45) 2.958 ? . 2_567
H(18) C(46) 3.048 ? . 2_567
H(18) C(47) 3.492 ? . 2_567
H(18) H(1) 2.827 ? . 2_576
H(18) H(4) 2.815 ? . .
H(18) H(9) 3.041 ? . 2_576
H(18) H(19) 2.333 ? . .
H(18) H(30) 3.307 ? . 2_576
H(18) H(31) 3.581 ? . 2_576
H(18) H(37) 3.209 ? . 2_567
H(18) H(38) 3.351 ? . 2_567
H(19) C(1) 2.661 ? . .
H(19) C(2) 2.606 ? . .
H(19) C(2) 3.261 ? . 2_576
H(19) C(13) 2.034 ? . .
H(19) C(14) 3.258 ? . .
H(19) C(16) 3.231 ? . .
H(19) C(17) 2.026 ? . .
H(19) C(18) 3.221 ? . 2_576
H(19) C(34) 2.856 ? . 2_576
H(19) C(35) 2.857 ? . 2_576
H(19) H(9) 2.040 ? . .
H(19) H(9) 2.802 ? . 2_576
H(19) H(18) 2.333 ? . .
H(19) H(19) 2.553 ? . 2_576
H(19) H(30) 2.752 ? . 2_576
H(19) H(31) 3.480 ? . .
H(19) H(31) 2.740 ? . 2_576
H(20) N(2) 2.939 ? . 2_666
H(20) N(3) 2.801 ? . .
H(20) N(8) 3.221 ? . 2_667
H(20) C(4) 3.062 ? . 2_666
H(20) C(5) 3.202 ? . 2_666
H(20) C(19) 2.046 ? . .
H(20) C(21) 2.030 ? . .
H(20) C(22) 3.253 ? . .
H(20) C(24) 3.256 ? . .
H(20) C(43) 3.160 ? . 2_667
H(20) C(48) 3.357 ? . 2_667
H(20) B(2) 2.704 ? . .
H(20) B(4) 3.079 ? . 2_667
H(20) H(2) 2.797 ? . 2_666
H(20) H(3) 2.388 ? . .
H(20) H(8) 3.276 ? . 2_667
H(20) H(10) 3.049 ? . 2_666
H(20) H(21) 2.332 ? . .
H(20) H(26) 3.041 ? . .
H(20) H(40) 3.349 ? . 2_667
H(21) N(2) 3.226 ? . 2_666
H(21) N(8) 2.951 ? . 2_667
H(21) C(12) 3.223 ? . 2_666
H(21) C(19) 3.303 ? . .
H(21) C(20) 2.043 ? . .
H(21) C(22) 2.040 ? . .
H(21) C(23) 3.266 ? . .
H(21) C(39) 3.314 ? . 2_667
H(21) C(40) 2.850 ? . 2_667
H(21) C(41) 3.260 ? . 2_667
H(21) B(1) 3.533 ? . 2_666
H(21) B(4) 3.449 ? . 2_667
H(21) H(2) 2.913 ? . 2_666
H(21) H(8) 3.204 ? . 2_667
H(21) H(16) 2.794 ? . 2_666
H(21) H(20) 2.332 ? . .
H(21) H(22) 2.342 ? . .
H(21) H(26) 3.549 ? . .
H(21) H(34) 3.512 ? . 2_667
H(22) C(10) 3.033 ? . 1_546
H(22) C(11) 3.230 ? . 1_546
H(22) C(20) 3.259 ? . .
H(22) C(21) 2.036 ? . .
H(22) C(23) 2.038 ? . .
H(22) C(24) 3.258 ? . .
H(22) C(26) 3.330 ? . 1_545
H(22) C(42) 3.453 ? . 1_545
H(22) H(14) 2.556 ? . 1_546
H(22) H(15) 2.938 ? . 1_546
H(22) H(16) 3.500 ? . 2_666
H(22) H(21) 2.342 ? . .
H(22) H(23) 2.338 ? . .
H(22) H(25) 2.709 ? . 1_545
H(22) H(35) 2.698 ? . 1_545
H(23) C(19) 3.286 ? . .
H(23) C(21) 3.263 ? . .
H(23) C(22) 2.038 ? . .
H(23) C(24) 2.030 ? . .
H(23) C(37) 3.011 ? . 2_567
H(23) C(38) 3.026 ? . 2_567
H(23) C(39) 3.203 ? . 2_567
H(23) C(40) 3.381 ? . 2_567
H(23) C(41) 3.367 ? . 2_567
H(23) C(42) 3.166 ? . 2_567
H(23) H(5) 3.424 ? . 1_545
H(23) H(13) 3.345 ? . 2_576
H(23) H(14) 2.906 ? . 1_546
H(23) H(22) 2.338 ? . .
H(23) H(24) 2.318 ? . .
H(23) H(25) 2.988 ? . 1_545
H(23) H(33) 3.465 ? . 2_567
H(23) H(35) 3.414 ? . 1_545
H(24) N(4) 2.889 ? . .
H(24) N(7) 2.877 ? . 2_567
H(24) N(8) 3.206 ? . 2_567
H(24) C(8) 3.353 ? . 2_576
H(24) C(9) 3.154 ? . 2_576
H(24) C(19) 2.042 ? . .
H(24) C(20) 3.257 ? . .
H(24) C(22) 3.253 ? . .
H(24) C(23) 2.022 ? . .
H(24) C(38) 3.571 ? . 2_567
H(24) C(39) 2.901 ? . 2_567
H(24) C(40) 3.102 ? . 2_567
H(24) B(2) 2.737 ? . .
H(24) B(4) 3.120 ? . 2_567
H(24) H(4) 2.500 ? . .
H(24) H(5) 3.190 ? . 1_545
H(24) H(7) 3.219 ? . 2_567
H(24) H(12) 3.274 ? . 2_576
H(24) H(13) 2.941 ? . 2_576
H(24) H(23) 2.318 ? . .
H(24) H(28) 3.381 ? . 1_545
H(25) N(5) 2.768 ? . .
H(25) C(22) 2.898 ? . 1_565
H(25) C(23) 3.057 ? . 1_565
H(25) C(25) 2.047 ? . .
H(25) C(27) 2.028 ? . .
H(25) C(28) 3.287 ? . .
H(25) C(30) 3.270 ? . .
H(25) C(37) 2.674 ? . .
H(25) C(41) 3.124 ? . 2_577
H(25) C(42) 2.611 ? . .
H(25) C(42) 3.076 ? . 2_577
H(25) H(5) 2.762 ? . .
H(25) H(16) 3.464 ? . 2_676
H(25) H(22) 2.709 ? . 1_565
H(25) H(23) 2.988 ? . 1_565
H(25) H(34) 2.979 ? . 2_577
H(25) H(35) 2.007 ? . .
H(25) H(35) 2.879 ? . 2_577
H(26) N(6) 2.823 ? . .
H(26) N(7) 3.001 ? . 2_667
H(26) C(19) 2.894 ? . .
H(26) C(20) 2.754 ? . .
H(26) C(21) 3.103 ? . .
H(26) C(22) 3.532 ? . .
H(26) C(24) 3.357 ? . .
H(26) C(25) 3.307 ? . .
H(26) C(27) 3.267 ? . .
H(26) C(28) 2.031 ? . .
H(26) C(30) 2.039 ? . .
H(26) C(43) 3.587 ? . 2_667
H(26) C(44) 3.373 ? . 2_667
H(26) B(2) 3.523 ? . .
H(26) B(4) 3.338 ? . 2_667
H(26) H(6) 2.841 ? . .
H(26) H(7) 2.820 ? . 2_667
H(26) H(13) 3.371 ? . 2_576
H(26) H(20) 3.041 ? . .
H(26) H(21) 3.549 ? . .
H(26) H(27) 2.324 ? . .
H(26) H(36) 2.959 ? . 2_667
H(27) N(7) 3.508 ? . 2_667
H(27) C(25) 2.047 ? . .
H(27) C(26) 3.261 ? . .
H(27) C(28) 3.235 ? . .
H(27) C(29) 2.023 ? . .
H(27) C(37) 2.685 ? . .
H(27) C(38) 2.634 ? . .
H(27) C(38) 3.501 ? . 2_667
H(27) H(7) 3.212 ? . 2_667
H(27) H(13) 3.466 ? . 2_576
H(27) H(14) 3.022 ? . 1_546
H(27) H(15) 3.560 ? . 1_546
H(27) H(15) 3.351 ? . 2_676
H(27) H(26) 2.324 ? . .
H(27) H(33) 2.053 ? . .
H(27) H(33) 3.123 ? . 2_667
H(28) N(4) 3.248 ? . 1_565
H(28) N(5) 2.795 ? . .
H(28) N(8) 3.004 ? . 2_577
H(28) C(19) 3.208 ? . 1_565
H(28) C(24) 3.455 ? . 1_565
H(28) C(31) 2.039 ? . .
H(28) C(33) 2.032 ? . .
H(28) C(34) 3.254 ? . .
H(28) C(36) 3.253 ? . .
H(28) C(48) 3.548 ? . 2_577
H(28) B(2) 3.047 ? . 1_565
H(28) B(3) 2.699 ? . .
H(28) B(4) 3.540 ? . 2_577
H(28) H(1) 3.506 ? . 2_576
H(28) H(4) 3.353 ? . 1_565
H(28) H(5) 2.385 ? . .
H(28) H(8) 2.605 ? . 2_577
H(28) H(10) 3.143 ? . 2_676
H(28) H(24) 3.381 ? . 1_565
H(28) H(29) 2.335 ? . .
H(28) H(40) 2.995 ? . 2_577
H(29) N(3) 3.405 ? . 1_565
H(29) N(4) 2.993 ? . 1_565
H(29) C(15) 3.074 ? . 1_565
H(29) C(16) 2.819 ? . 1_565
H(29) C(17) 3.327 ? . 1_565
H(29) C(31) 3.296 ? . .
H(29) C(32) 2.045 ? . .
H(29) C(34) 2.042 ? . .
H(29) C(35) 3.276 ? . .
H(29) C(47) 3.342 ? . 2_577
H(29) C(48) 3.045 ? . 2_577
H(29) B(2) 3.372 ? . 1_565
H(29) H(4) 3.343 ? . 1_565
H(29) H(10) 3.537 ? . 2_676
H(29) H(28) 2.335 ? . .
H(29) H(30) 2.342 ? . .
H(29) H(39) 3.317 ? . 2_577
H(29) H(40) 2.803 ? . 2_577
H(30) C(17) 3.396 ? . 2_576
H(30) C(18) 3.084 ? . 2_576
H(30) C(32) 3.258 ? . .
H(30) C(33) 2.035 ? . .
H(30) C(35) 2.039 ? . .
H(30) C(36) 3.261 ? . .
H(30) C(46) 2.874 ? . 1_564
H(30) C(47) 3.019 ? . 1_564
H(30) H(9) 3.343 ? . 2_576
H(30) H(11) 3.322 ? . 2_676
H(30) H(18) 3.307 ? . 2_576
H(30) H(19) 2.752 ? . 2_576
H(30) H(29) 2.342 ? . .
H(30) H(31) 2.346 ? . .
H(30) H(38) 2.430 ? . 1_564
H(30) H(39) 2.709 ? . 1_564
H(31) C(1) 3.140 ? . .
H(31) C(2) 3.569 ? . .
H(31) C(6) 3.584 ? . .
H(31) C(13) 3.168 ? . .
H(31) C(18) 3.428 ? . .
H(31) C(18) 3.554 ? . 2_576
H(31) C(31) 3.297 ? . .
H(31) C(33) 3.276 ? . .
H(31) C(34) 2.046 ? . .
H(31) C(36) 2.044 ? . .
H(31) C(46) 3.476 ? . 1_564
H(31) H(9) 3.274 ? . 2_576
H(31) H(18) 3.581 ? . 2_576
H(31) H(19) 3.480 ? . .
H(31) H(19) 2.740 ? . 2_576
H(31) H(30) 2.346 ? . .
H(31) H(32) 2.335 ? . .
H(31) H(38) 2.742 ? . 1_564
H(32) N(6) 2.864 ? . .
H(32) C(13) 3.184 ? . .
H(32) C(14) 3.043 ? . .
H(32) C(15) 3.042 ? . .
H(32) C(16) 3.266 ? . .
H(32) C(17) 3.407 ? . .
H(32) C(18) 3.330 ? . .
H(32) C(31) 2.040 ? . .
H(32) C(32) 3.253 ? . .
H(32) C(34) 3.257 ? . .
H(32) C(35) 2.031 ? . .
H(32) C(45) 3.175 ? . 2_667
H(32) C(46) 3.487 ? . 2_667
H(32) B(3) 2.725 ? . .
H(32) H(1) 3.476 ? . 2_576
H(32) H(6) 2.475 ? . .
H(32) H(9) 3.559 ? . 2_576
H(32) H(10) 3.581 ? . 2_676
H(32) H(17) 3.491 ? . .
H(32) H(31) 2.335 ? . .
H(32) H(37) 2.694 ? . 2_667
H(32) H(38) 3.277 ? . 2_667
H(33) N(7) 2.769 ? . .
H(33) C(10) 2.823 ? . 1_546
H(33) C(11) 3.064 ? . 1_546
H(33) C(25) 2.693 ? . .
H(33) C(30) 2.647 ? . .
H(33) C(37) 2.053 ? . .
H(33) C(39) 2.028 ? . .
H(33) C(40) 3.293 ? . .
H(33) C(42) 3.274 ? . .
H(33) H(7) 2.767 ? . .
H(33) H(14) 2.659 ? . 1_546
H(33) H(15) 3.064 ? . 1_546
H(33) H(15) 3.497 ? . 2_676
H(33) H(23) 3.465 ? . 2_567
H(33) H(27) 2.053 ? . .
H(33) H(27) 3.123 ? . 2_667
H(33) H(33) 3.418 ? . 2_667
H(34) N(5) 3.042 ? . 2_577
H(34) N(8) 2.805 ? . .
H(34) C(7) 2.816 ? . 1_556
H(34) C(8) 2.709 ? . 1_556
H(34) C(9) 2.965 ? . 1_556
H(34) C(10) 3.284 ? . 1_556
H(34) C(11) 3.382 ? . 1_556
H(34) C(12) 3.168 ? . 1_556
H(34) C(26) 3.207 ? . 2_577
H(34) C(27) 3.171 ? . 2_577
H(34) C(37) 3.318 ? . .
H(34) C(39) 3.281 ? . .
H(34) C(40) 2.031 ? . .
H(34) C(42) 2.048 ? . .
H(34) B(1) 3.542 ? . 1_556
H(34) H(5) 2.856 ? . 2_577
H(34) H(8) 2.821 ? . .
H(34) H(12) 3.089 ? . 1_556
H(34) H(13) 3.457 ? . 1_556
H(34) H(21) 3.512 ? . 2_667
H(34) H(25) 2.979 ? . 2_577
H(34) H(35) 2.332 ? . .
H(35) C(10) 3.579 ? . 1_556
H(35) C(22) 3.407 ? . 1_565
H(35) C(25) 2.672 ? . .
H(35) C(26) 2.596 ? . .
H(35) C(26) 3.456 ? . 2_577
H(35) C(37) 2.045 ? . .
H(35) C(38) 3.265 ? . .
H(35) C(40) 3.233 ? . .
H(35) C(41) 2.027 ? . .
H(35) C(42) 3.543 ? . 2_577
H(35) H(22) 2.698 ? . 1_565
H(35) H(23) 3.414 ? . 1_565
H(35) H(25) 2.007 ? . .
H(35) H(25) 2.879 ? . 2_577
H(35) H(34) 2.332 ? . .
H(35) H(35) 3.082 ? . 2_577
H(36) N(2) 3.024 ? . 1_546
H(36) N(6) 3.074 ? . 2_667
H(36) N(7) 2.780 ? . .
H(36) C(7) 3.052 ? . 1_546
H(36) C(12) 3.388 ? . 1_546
H(36) C(28) 3.126 ? . 2_667
H(36) C(29) 3.147 ? . 2_667
H(36) C(43) 2.044 ? . .
H(36) C(45) 2.023 ? . .
H(36) C(46) 3.250 ? . .
H(36) C(48) 3.261 ? . .
H(36) B(1) 2.886 ? . 1_546
H(36) B(4) 2.705 ? . .
H(36) H(2) 3.102 ? . 1_546
H(36) H(4) 3.476 ? . 2_567
H(36) H(6) 2.929 ? . 2_667
H(36) H(7) 2.365 ? . .
H(36) H(16) 3.360 ? . 1_546
H(36) H(26) 2.959 ? . 2_667
H(36) H(37) 2.321 ? . .
H(37) N(2) 2.885 ? . 1_546
H(37) N(6) 3.149 ? . 2_667
H(37) C(3) 3.246 ? . 1_546
H(37) C(4) 2.750 ? . 1_546
H(37) C(5) 3.128 ? . 1_546
H(37) C(36) 3.163 ? . 2_667
H(37) C(43) 3.289 ? . .
H(37) C(44) 2.032 ? . .
H(37) C(46) 2.038 ? . .
H(37) C(47) 3.267 ? . .
H(37) B(1) 3.438 ? . 1_546
H(37) B(3) 3.531 ? . 2_667
H(37) H(2) 3.133 ? . 1_546
H(37) H(6) 2.819 ? . 2_667
H(37) H(10) 3.396 ? . 1_546
H(37) H(18) 3.209 ? . 2_567
H(37) H(32) 2.694 ? . 2_667
H(37) H(36) 2.321 ? . .
H(37) H(38) 2.339 ? . .
H(38) C(6) 3.582 ? . 2_667
H(38) C(14) 3.200 ? . 2_667
H(38) C(34) 2.988 ? . 1_546
H(38) C(35) 3.135 ? . 1_546
H(38) C(44) 3.254 ? . .
H(38) C(45) 2.036 ? . .
H(38) C(47) 2.040 ? . .
H(38) C(48) 3.265 ? . .
H(38) H(11) 2.797 ? . 2_667
H(38) H(17) 2.648 ? . 2_667
H(38) H(18) 3.351 ? . 2_567
H(38) H(30) 2.430 ? . 1_546
H(38) H(31) 2.742 ? . 1_546
H(38) H(32) 3.277 ? . 2_667
H(38) H(37) 2.339 ? . .
H(38) H(39) 2.344 ? . .
H(39) C(1) 2.947 ? . 1_556
H(39) C(2) 3.534 ? . 1_556
H(39) C(6) 3.221 ? . 1_556
H(39) C(13) 3.068 ? . 1_556
H(39) C(14) 3.252 ? . 1_556
H(39) C(34) 3.547 ? . 1_546
H(39) C(43) 3.291 ? . .
H(39) C(45) 3.267 ? . .
H(39) C(46) 2.042 ? . .
H(39) C(48) 2.039 ? . .
H(39) H(3) 3.280 ? . 2_667
H(39) H(11) 3.368 ? . 1_556
H(39) H(11) 3.583 ? . 2_667
H(39) H(17) 3.200 ? . 1_556
H(39) H(17) 3.002 ? . 2_667
H(39) H(29) 3.317 ? . 2_577
H(39) H(30) 2.709 ? . 1_546
H(39) H(38) 2.344 ? . .
H(39) H(40) 2.332 ? . .
H(40) N(1) 3.542 ? . 1_556
H(40) N(8) 2.906 ? . .
H(40) C(1) 3.237 ? . 1_556
H(40) C(2) 2.901 ? . 1_556
H(40) C(3) 2.903 ? . 1_556
H(40) C(4) 3.250 ? . 1_556
H(40) C(5) 3.524 ? . 1_556
H(40) C(6) 3.510 ? . 1_556
H(40) C(32) 3.174 ? . 2_577
H(40) C(33) 3.067 ? . 2_577
H(40) C(43) 2.046 ? . .
H(40) C(44) 3.262 ? . .
H(40) C(46) 3.261 ? . .
H(40) C(47) 2.032 ? . .
H(40) B(4) 2.751 ? . .
H(40) H(3) 3.296 ? . 2_667
H(40) H(8) 2.521 ? . .
H(40) H(9) 3.250 ? . 1_556
H(40) H(20) 3.349 ? . 2_667
H(40) H(28) 2.995 ? . 2_577
H(40) H(29) 2.803 ? . 2_577
H(40) H(39) 2.332 ? . .

loop_
_geom_torsion_atom_site_label_1
_geom_torsion_atom_site_label_2
_geom_torsion_atom_site_label_3
_geom_torsion_atom_site_label_4
_geom_torsion
_geom_torsion_publ_flag
_geom_torsion_site_symmetry_1
_geom_torsion_site_symmetry_2
_geom_torsion_site_symmetry_3
_geom_torsion_site_symmetry_4
C(3) N(1) B(1) N(2) 1.9(4) ? . . . .
C(3) N(1) B(1) C(7) -179.9(2) ? . . . .
B(1) N(1) C(3) C(2) 177.4(4) ? . . . .
B(1) N(1) C(3) C(4) -1.4(4) ? . . . .
C(4) N(2) B(1) N(1) -1.7(4) ? . . . .
C(4) N(2) B(1) C(7) -179.9(3) ? . . . .
B(1) N(2) C(4) C(3) 0.9(4) ? . . . .
B(1) N(2) C(4) C(5) -179.1(4) ? . . . .
C(15) N(3) B(2) N(4) -1.8(4) ? . . . .
C(15) N(3) B(2) C(19) -179.7(3) ? . . . .
B(2) N(3) C(15) C(14) -176.8(4) ? . . . .
B(2) N(3) C(15) C(16) 2.2(4) ? . . . .
C(16) N(4) B(2) N(3) 0.7(4) ? . . . .
C(16) N(4) B(2) C(19) 178.5(4) ? . . . .
B(2) N(4) C(16) C(15) 0.7(4) ? . . . .
B(2) N(4) C(16) C(17) -179.2(4) ? . . . .
C(27) N(5) B(3) N(6) 1.2(3) ? . . . .
C(27) N(5) B(3) C(31) -175.5(3) ? . . . .
B(3) N(5) C(27) C(26) -179.0(3) ? . . . .
B(3) N(5) C(27) C(28) -0.6(3) ? . . . .
C(28) N(6) B(3) N(5) -1.3(3) ? . . . .
C(28) N(6) B(3) C(31) 175.3(3) ? . . . .
B(3) N(6) C(28) C(27) 1.0(3) ? . . . .
B(3) N(6) C(28) C(29) -177.9(3) ? . . . .
C(39) N(7) B(4) N(8) 2.4(3) ? . . . .
C(39) N(7) B(4) C(43) -177.9(3) ? . . . .
B(4) N(7) C(39) C(38) 178.5(3) ? . . . .
B(4) N(7) C(39) C(40) -1.8(3) ? . . . .
C(40) N(8) B(4) N(7) -2.2(3) ? . . . .
C(40) N(8) B(4) C(43) 178.1(3) ? . . . .
B(4) N(8) C(40) C(39) 1.2(3) ? . . . .
B(4) N(8) C(40) C(41) -179.1(3) ? . . . .
C(2) C(1) C(6) C(5) -0.3(5) ? . . . .
C(6) C(1) C(2) C(3) -0.6(5) ? . . . .
C(2) C(1) C(13) C(14) 170.2(3) ? . . . .
C(2) C(1) C(13) C(18) -10.2(5) ? . . . .
C(13) C(1) C(2) C(3) 178.7(3) ? . . . .
C(6) C(1) C(13) C(14) -10.4(5) ? . . . .
C(6) C(1) C(13) C(18) 169.2(3) ? . . . .
C(13) C(1) C(6) C(5) -179.7(3) ? . . . .
C(1) C(2) C(3) N(1) -178.5(3) ? . . . .
C(1) C(2) C(3) C(4) 0.1(4) ? . . . .
N(1) C(3) C(4) N(2) 0.3(4) ? . . . .
N(1) C(3) C(4) C(5) -179.7(3) ? . . . .
C(2) C(3) C(4) N(2) -178.6(3) ? . . . .
C(2) C(3) C(4) C(5) 1.4(5) ? . . . .
N(2) C(4) C(5) C(6) 177.7(3) ? . . . .
C(3) C(4) C(5) C(6) -2.3(5) ? . . . .
C(4) C(5) C(6) C(1) 1.8(5) ? . . . .
C(8) C(7) C(12) C(11) -2.5(5) ? . . . .
C(12) C(7) C(8) C(9) 2.3(5) ? . . . .
C(8) C(7) B(1) N(1) 5.8(6) ? . . . .
C(8) C(7) B(1) N(2) -176.5(3) ? . . . .
B(1) C(7) C(8) C(9) -175.4(3) ? . . . .
C(12) C(7) B(1) N(1) -171.7(3) ? . . . .
C(12) C(7) B(1) N(2) 6.1(6) ? . . . .
B(1) C(7) C(12) C(11) 175.1(3) ? . . . .
C(7) C(8) C(9) C(10) -0.6(6) ? . . . .
C(8) C(9) C(10) C(11) -1.0(6) ? . . . .
C(9) C(10) C(11) C(12) 0.8(6) ? . . . .
C(10) C(11) C(12) C(7) 1.0(6) ? . . . .
C(1) C(13) C(14) C(15) 178.4(3) ? . . . .
C(1) C(13) C(18) C(17) 179.1(3) ? . . . .
C(14) C(13) C(18) C(17) -1.3(6) ? . . . .
C(18) C(13) C(14) C(15) -1.1(5) ? . . . .
C(13) C(14) C(15) N(3) -177.9(3) ? . . . .
C(13) C(14) C(15) C(16) 3.2(5) ? . . . .
N(3) C(15) C(16) N(4) -1.8(4) ? . . . .
N(3) C(15) C(16) C(17) 178.1(3) ? . . . .
C(14) C(15) C(16) N(4) 177.3(3) ? . . . .
C(14) C(15) C(16) C(17) -2.8(6) ? . . . .
N(4) C(16) C(17) C(18) -179.9(3) ? . . . .
C(15) C(16) C(17) C(18) 0.3(5) ? . . . .
C(16) C(17) C(18) C(13) 1.7(6) ? . . . .
C(20) C(19) C(24) C(23) 1.8(5) ? . . . .
C(24) C(19) C(20) C(21) -1.9(5) ? . . . .
C(20) C(19) B(2) N(3) 1.9(6) ? . . . .
C(20) C(19) B(2) N(4) -175.5(4) ? . . . .
B(2) C(19) C(20) C(21) 176.2(3) ? . . . .
C(24) C(19) B(2) N(3) 179.9(3) ? . . . .
C(24) C(19) B(2) N(4) 2.5(6) ? . . . .
B(2) C(19) C(24) C(23) -176.2(3) ? . . . .
C(19) C(20) C(21) C(22) 1.1(6) ? . . . .
C(20) C(21) C(22) C(23) -0.1(4) ? . . . .
C(21) C(22) C(23) C(24) -0.0(5) ? . . . .
C(22) C(23) C(24) C(19) -0.9(6) ? . . . .
C(26) C(25) C(30) C(29) -1.1(5) ? . . . .
C(30) C(25) C(26) C(27) -1.0(5) ? . . . .
C(26) C(25) C(37) C(38) 173.8(3) ? . . . .
C(26) C(25) C(37) C(42) -5.8(4) ? . . . .
C(37) C(25) C(26) C(27) 178.4(3) ? . . . .
C(30) C(25) C(37) C(38) -6.9(5) ? . . . .
C(30) C(25) C(37) C(42) 173.5(3) ? . . . .
C(37) C(25) C(30) C(29) 179.5(3) ? . . . .
C(25) C(26) C(27) N(5) -179.0(3) ? . . . .
C(25) C(26) C(27) C(28) 2.9(5) ? . . . .
N(5) C(27) C(28) N(6) -0.2(3) ? . . . .
N(5) C(27) C(28) C(29) 178.8(3) ? . . . .
C(26) C(27) C(28) N(6) 178.3(3) ? . . . .
C(26) C(27) C(28) C(29) -2.6(5) ? . . . .
N(6) C(28) C(29) C(30) 179.2(3) ? . . . .
C(27) C(28) C(29) C(30) 0.5(5) ? . . . .
C(28) C(29) C(30) C(25) 1.4(5) ? . . . .
C(32) C(31) C(36) C(35) 1.6(5) ? . . . .
C(36) C(31) C(32) C(33) -0.9(5) ? . . . .
C(32) C(31) B(3) N(5) -3.8(5) ? . . . .
C(32) C(31) B(3) N(6) -179.7(3) ? . . . .
B(3) C(31) C(32) C(33) 172.2(3) ? . . . .
C(36) C(31) B(3) N(5) 169.1(3) ? . . . .
C(36) C(31) B(3) N(6) -6.9(6) ? . . . .
B(3) C(31) C(36) C(35) -171.5(3) ? . . . .
C(31) C(32) C(33) C(34) -0.9(5) ? . . . .
C(32) C(33) C(34) C(35) 2.1(5) ? . . . .
C(33) C(34) C(35) C(36) -1.5(5) ? . . . .
C(34) C(35) C(36) C(31) -0.4(5) ? . . . .
C(25) C(37) C(38) C(39) -179.6(3) ? . . . .
C(25) C(37) C(42) C(41) 179.6(3) ? . . . .
C(38) C(37) C(42) C(41) 0.0(4) ? . . . .
C(42) C(37) C(38) C(39) -0.0(4) ? . . . .
C(37) C(38) C(39) N(7) 179.5(3) ? . . . .
C(37) C(38) C(39) C(40) -0.2(4) ? . . . .
N(7) C(39) C(40) N(8) 0.4(3) ? . . . .
N(7) C(39) C(40) C(41) -179.4(3) ? . . . .
C(38) C(39) C(40) N(8) -179.9(2) ? . . . .
C(38) C(39) C(40) C(41) 0.4(5) ? . . . .
N(8) C(40) C(41) C(42) 180.0(2) ? . . . .
C(39) C(40) C(41) C(42) -0.3(5) ? . . . .
C(40) C(41) C(42) C(37) 0.2(4) ? . . . .
C(44) C(43) C(48) C(47) -1.1(5) ? . . . .
C(48) C(43) C(44) C(45) 1.1(5) ? . . . .
C(44) C(43) B(4) N(7) 4.9(5) ? . . . .
C(44) C(43) B(4) N(8) -175.4(3) ? . . . .
B(4) C(43) C(44) C(45) 179.1(3) ? . . . .
C(48) C(43) B(4) N(7) -177.1(3) ? . . . .
C(48) C(43) B(4) N(8) 2.5(5) ? . . . .
B(4) C(43) C(48) C(47) -179.2(3) ? . . . .
C(43) C(44) C(45) C(46) -0.6(5) ? . . . .
C(44) C(45) C(46) C(47) 0.2(4) ? . . . .
C(45) C(46) C(47) C(48) -0.3(5) ? . . . .
C(46) C(47) C(48) C(43) 0.8(5) ? . . . .
